data_1562754
loop_
_publ_author_name
'Straus, Daniel B.'
'Cava, Robert J.'

_publ_section_title
;
 Generalizing the Chiral Self-Assembly of Spheres and Tetrahedra to
 Non-Spherical and Polydisperse Molecules in (C70)x(C60)1--x(SnI4)2
;
_journal_name_full 'Nano Letters'
_journal_paper_doi 10.1021/acs.nanolett.1c01181
_journal_year 2021
_chemical_absolute_configuration ad
_chemical_formula_moiety '2(I4 Sn1), 0.893(C70)'
_chemical_formula_sum 'C62.5 I8 Sn2'
_chemical_formula_weight 2003.23
_space_group_crystal_system cubic
_space_group_IT_number 212
_space_group_name_Hall 'P 4acd 2ab 3'
_space_group_name_H-M_alt 'P 43 3 2'
_atom_sites_solution_primary dual
_audit_creation_date 2021-03-22
_audit_creation_method
;
Olex2 1.3
(compiled 2020.11.12 svn.r5f609507 for OlexSys, GUI svn.r6272)
;
_cell_angle_alpha 90
_cell_angle_beta 90
_cell_angle_gamma 90
_cell_formula_units_Z 4
_cell_length_a 16.7390(13)
_cell_length_b 16.7390(13)
_cell_length_c 16.7390(13)
_cell_measurement_reflns_used 5656
_cell_measurement_temperature 295
_cell_measurement_theta_max 29.14
_cell_measurement_theta_min 2.72
_cell_volume 4690.2(6)
_computing_molecular_graphics 'Olex2 1.3 (Dolomanov et al., 2009)'
_computing_publication_material 'Olex2 1.3 (Dolomanov et al., 2009)'
_computing_structure_refinement 'SHELXL 2018/3 (Sheldrick, 2015)'
_computing_structure_solution 'SHELXT 2018/2 (Sheldrick, 2018)'
_diffrn_ambient_temperature 295
_diffrn_measured_fraction_theta_full 1.000
_diffrn_measured_fraction_theta_max 1.000
_diffrn_measurement_device_type 'Bruker APEX-II CCD'
_diffrn_measurement_method '\f and \w scans'
_diffrn_radiation_monochromator graphite
_diffrn_radiation_type MoK\a
_diffrn_radiation_wavelength 0.71073
_diffrn_reflns_av_R_equivalents 0.0585
_diffrn_reflns_av_unetI/netI 0.0367
_diffrn_reflns_Laue_measured_fraction_full 1.000
_diffrn_reflns_Laue_measured_fraction_max 1.000
_diffrn_reflns_limit_h_max 22
_diffrn_reflns_limit_h_min -20
_diffrn_reflns_limit_k_max 22
_diffrn_reflns_limit_k_min -22
_diffrn_reflns_limit_l_max 22
_diffrn_reflns_limit_l_min -8
_diffrn_reflns_number 18754
_diffrn_reflns_point_group_measured_fraction_full 1.000
_diffrn_reflns_point_group_measured_fraction_max 1.000
_diffrn_reflns_theta_full 25.242
_diffrn_reflns_theta_max 29.137
_diffrn_reflns_theta_min 1.720
_diffrn_source 'sealed tube'
_diffrn_source_current 30.0
_diffrn_source_power 1.5
_diffrn_source_voltage 50.0
_diffrn_standards_number 0
_exptl_absorpt_coefficient_mu 6.377
_exptl_absorpt_correction_T_max 1.0000
_exptl_absorpt_correction_T_min 0.7416
_exptl_absorpt_correction_type multi-scan
_exptl_absorpt_process_details
;
SADABS-2014/5 (Bruker,2014/5) was used for absorption correction.
wR2(int) was 0.1431 before and 0.0461 after correction.
The Ratio of minimum to maximum transmission is 0.7416.
The \l/2 correction factor is 0.00150.
;
_exptl_crystal_colour black
_exptl_crystal_colour_primary black
_exptl_crystal_density_diffrn 2.837
_exptl_crystal_description irregular
_exptl_crystal_F_000 3596
_exptl_crystal_size_max 0.467
_exptl_crystal_size_mid 0.308
_exptl_crystal_size_min 0.266
_refine_diff_density_max 0.903
_refine_diff_density_min -0.815
_refine_diff_density_rms 0.172
_refine_ls_abs_structure_details
;
 Flack x determined using 409 quotients [(I+)-(I-)]/[(I+)+(I-)]
 (Parsons, Flack and Wagner, Acta Cryst. B69 (2013) 249-259).
;
_refine_ls_abs_structure_Flack -0.08(2)
_refine_ls_extinction_method none
_refine_ls_goodness_of_fit_ref 1.163
_refine_ls_hydrogen_treatment undef
_refine_ls_matrix_type full
_refine_ls_number_parameters 42
_refine_ls_number_reflns 2127
_refine_ls_number_restraints 0
_refine_ls_restrained_S_all 1.163
_refine_ls_R_factor_all 0.1277
_refine_ls_R_factor_gt 0.0759
_refine_ls_shift/su_max 0.000
_refine_ls_shift/su_mean 0.000
_refine_ls_structure_factor_coef Fsqd
_refine_ls_weighting_details 'w=1/[\s^2^(Fo^2^)+(0.0471P)^2^+45.4265P] where P=(Fo^2^+2Fc^2^)/3'
_refine_ls_weighting_scheme calc
_refine_ls_wR_factor_gt 0.1507
_refine_ls_wR_factor_ref 0.1725
_reflns_Friedel_coverage 0.631
_reflns_Friedel_fraction_full 1.000
_reflns_Friedel_fraction_max 0.999
_reflns_number_gt 1380
_reflns_number_total 2127
_reflns_threshold_expression 'I > 2\s(I)'
_cod_data_source_file nl1c01181_si_003.cif
_cod_data_source_block 209b2-295
_cod_original_cell_volume 4690.2(11)
_cod_original_formula_sum 'C62.50 I8 Sn2'
_cod_database_code 1562754
_shelx_shelxl_version_number 2018/3
_shelx_space_group_comment
;
The symmetry employed for this shelxl refinement is uniquely defined
by the following loop, which should always be used as a source of
symmetry information in preference to the above space-group names.
They are only intended as comments.
;
_shelx_estimated_absorpt_t_max 0.282
_shelx_estimated_absorpt_t_min 0.155
_olex2_refinement_description
;
1. Uiso/Uaniso restraints and constraints
Uiso(C13) = Uiso(C15) = Uiso(C16) = Uiso(C14) = Uiso(C23) = Uiso(C17) =
Uiso(C21) = Uiso(C54) = Uiso(C24) = Uiso(C22) = Uiso(C18) = Uiso(C53) =
Uiso(C20) = Uiso(C25) = Uiso(C12) = Uiso(C11) = Uiso(C35) = Uiso(C37) =
Uiso(C19) = Uiso(C51) = Uiso(C52) = Uiso(C46) = Uiso(C26) = Uiso(C28) =
Uiso(C10) = Uiso(C36) = Uiso(C34) = Uiso(C38) = Uiso(C48) = Uiso(C50) =
Uiso(C55) = Uiso(C47) = Uiso(C27) = Uiso(C29) = Uiso(C9) = Uiso(C40) =
Uiso(C33) = Uiso(C39) = Uiso(C49) = Uiso(C57) = Uiso(C56) = Uiso(C1) =
Uiso(C31) = Uiso(C30) = Uiso(C8) = Uiso(C41) = Uiso(C32) = Uiso(C2) = Uiso(C59)
= Uiso(C58) = Uiso(C60) = Uiso(C45) = Uiso(C7) = Uiso(C42) = Uiso(C43) =
Uiso(C3) = Uiso(C6) = Uiso(C4) = Uiso(C44) = Uiso(C5)
Uiso(C66) = Uiso(C72) = Uiso(C73) = Uiso(C130) = Uiso(C71) = Uiso(C74) =
Uiso(C84) = Uiso(C129) = Uiso(C64) = Uiso(C127) = Uiso(C70) = Uiso(C75) =
Uiso(C82) = Uiso(C85) = Uiso(C83) = Uiso(C128) = Uiso(C65) = Uiso(C63) =
Uiso(C126) = Uiso(C69) = Uiso(C76) = Uiso(C81) = Uiso(C77) = Uiso(C86) =
Uiso(C87) = Uiso(C102) = Uiso(C62) = Uiso(C123) = Uiso(C68) = Uiso(C101) =
Uiso(C80) = Uiso(C78) = Uiso(C122) = Uiso(C88) = Uiso(C103) = Uiso(C61) =
Uiso(C67) = Uiso(C104) = Uiso(C124) = Uiso(C125) = Uiso(C97) = Uiso(C79) =
Uiso(C89) = Uiso(C98) = Uiso(C119) = Uiso(C120) = Uiso(C96) = Uiso(C110) =
Uiso(C111) = Uiso(C105) = Uiso(C118) = Uiso(C112) = Uiso(C100) = Uiso(C90) =
Uiso(C99) = Uiso(C121) = Uiso(C95) = Uiso(C109) = Uiso(C106) = Uiso(C117) =
Uiso(C113) = Uiso(C91) = Uiso(C94) = Uiso(C116) = Uiso(C108) = Uiso(C107) =
Uiso(C114) = Uiso(C92) = Uiso(C93) = Uiso(C115)
2. Others
 Sof(I2B)=1-FVAR(1)
 Sof(I2A)=FVAR(1)
 Fixed Sof: C72(0.04167) C81(0.04167) C91(0.04167) C108(0.04167) C66(0.04167)
 C65(0.04167) C73(0.04167) C80(0.04167) C92(0.04167) C109(0.04167)
 C102(0.04167) C123(0.04167) C101(0.04167) C122(0.04167) C97(0.04167)
 C119(0.04167) C96(0.04167) C118(0.04167) C103(0.04167) C124(0.04167)
 C128(0.04167) C126(0.04167) C76(0.04167) C86(0.04167) C98(0.04167)
 C120(0.04167) C95(0.04167) C117(0.04167) C104(0.04167) C125(0.04167)
 C129(0.04167) C127(0.04167) C77(0.04167) C87(0.04167) C99(0.04167)
 C121(0.04167) C106(0.04167) C113(0.04167) C62(0.04167) C68(0.04167)
 C63(0.04167) C69(0.04167) C75(0.04167) C85(0.04167) C78(0.04167) C88(0.04167)
 C94(0.04167) C116(0.04167) C105(0.04167) C112(0.04167) C130(0.04167)
 C71(0.04167) C82(0.04167) C83(0.04167) C100(0.04167) C90(0.04167)
 C107(0.04167) C114(0.04167) C61(0.04167) C67(0.04167) C64(0.04167)
 C70(0.04167) C74(0.04167) C84(0.04167) C79(0.04167) C89(0.04167) C93(0.04167)
 C115(0.04167) C110(0.04167) C111(0.04167) C15(0.125) C16(0.125) C14(0.125)
 C17(0.125) C18(0.125) C21(0.125) C20(0.125) C19(0.125) C25(0.125) C24(0.125)
 C13(0.125) C23(0.125) C22(0.125) C35(0.125) C36(0.125) C37(0.125) C28(0.125)
 C27(0.125) C12(0.125) C26(0.125) C34(0.125) C31(0.125) C32(0.125) C33(0.125)
 C10(0.125) C9(0.125) C11(0.125) C29(0.125) C30(0.125) C8(0.125) C7(0.125)
 C45(0.125) C53(0.125) C52(0.125) C54(0.125) C55(0.125) C56(0.125) C51(0.125)
 C50(0.125) C57(0.125) C5(0.125) C6(0.125) C58(0.125) C4(0.125) C42(0.125)
 C43(0.125) C44(0.125) C3(0.125) C39(0.125) C40(0.125) C41(0.125) C2(0.125)
 C47(0.125) C46(0.125) C38(0.125) C1(0.125) C59(0.125) C49(0.125) C48(0.125)
 C60(0.125)
3.a :
 C72(C81,C91,C108,C66,C65,C73,C80,C92,C109,C102,C123,C101,C122,C97,C119,C96,
 C118,C103,C124,C128,C126,C76,C86,C98,C120,C95,C117,C104,C125,C129,C127,C77,C87,
 C99,C121,C106,C113,C62,C68,C63,C69,C75,C85,C78,C88,C94,C116,C105,C112,C130,C71,
 C82,C83,C100,C90,C107,C114,C61,C67,C64,C70,C74,C84,C79,C89,C93,C115,C110,C111),
  C15(C16,C14,C17,C18,C21,C20,C19,C25,C24,C13,C23,C22,C35,C36,C37,C28,C27,C12,
 C26,C34,C31,C32,C33,C10,C9,C11,C29,C30,C8,C7,C45,C53,C52,C54,C55,C56,C51,C50,
 C57,C5,C6,C58,C4,C42,C43,C44,C3,C39,C40,C41,C2,C47,C46,C38,C1,C59,C49,C48,C60)
;
_olex2_submission_special_instructions 'No special instructions were received'

loop_
_space_group_symop_operation_xyz
'x, y, z'
'-y+3/4, x+1/4, z+3/4'
'-x+1/2, -y, z+1/2'
'y+3/4, -x+3/4, z+1/4'
'x+3/4, -z+3/4, y+1/4'
'x+1/2, -y+1/2, -z'
'x+1/4, z+3/4, -y+3/4'
'z+1/4, y+3/4, -x+3/4'
'-x, y+1/2, -z+1/2'
'-z+3/4, y+1/4, x+3/4'
'z, x, y'
'y, z, x'
'-y+1/2, -z, x+1/2'
'z+1/2, -x+1/2, -y'
'-y, z+1/2, -x+1/2'
'-z+1/2, -x, y+1/2'
'-z, x+1/2, -y+1/2'
'y+1/2, -z+1/2, -x'
'y+1/4, x+3/4, -z+3/4'
'-y+1/4, -x+1/4, -z+1/4'
'-x+3/4, z+1/4, y+3/4'
'-x+1/4, -z+1/4, -y+1/4'
'z+3/4, -y+3/4, x+1/4'
'-z+1/4, -y+1/4, -x+1/4'

loop_
_atom_site_label
_atom_site_type_symbol
_atom_site_fract_x
_atom_site_fract_y
_atom_site_fract_z
_atom_site_U_iso_or_equiv
_atom_site_adp_type
_atom_site_occupancy
_atom_site_site_symmetry_order
_atom_site_calc_flag
_atom_site_refinement_flags_posn
_atom_site_refinement_flags_adp
_atom_site_refinement_flags_occupancy
_atom_site_disorder_assembly
_atom_site_disorder_group
Sn1 Sn -0.64883(7) -0.64883(7) -0.64883(7) 0.0512(5) Uani 1 3 d S T P . .
I2A I -0.7190(13) -0.5177(12) -0.6018(12) 0.078(3) Uani 0.37(9) 1 d . . P A 2
I1 I -0.73977(8) -0.73977(8) -0.73977(8) 0.0922(9) Uani 1 3 d S T P A .
I2B I -0.739(3) -0.5226(11) -0.6103(12) 0.093(4) Uani 0.63(9) 1 d . . P A 1
C72 C -0.870(4) -0.328(3) -0.678(3) 0.029(8) Uiso 0.0417 1 d G . P B -1
C81 C -0.695(3) -0.169(3) -0.714(3) 0.029(8) Uiso 0.0417 1 d G . P B -1
C91 C -0.774(3) 0.045(3) -0.644(3) 0.029(8) Uiso 0.0417 1 d G . P B -1
C108 C -0.998(3) 0.019(3) -0.565(3) 0.029(8) Uiso 0.0417 1 d G . P B -1
C66 C -1.058(3) -0.211(3) -0.586(4) 0.029(8) Uiso 0.0417 1 d G . P B -1
C65 C -1.015(3) -0.278(3) -0.615(3) 0.029(8) Uiso 0.0417 1 d G . P B -1
C73 C -0.794(4) -0.302(3) -0.702(3) 0.029(8) Uiso 0.0417 1 d G . P B -1
C80 C -0.691(3) -0.086(3) -0.700(3) 0.029(8) Uiso 0.0417 1 d G . P B -1
C92 C -0.848(4) 0.070(3) -0.611(3) 0.029(8) Uiso 0.0417 1 d G . P B -1
C109 C -1.048(3) -0.048(3) -0.559(3) 0.029(8) Uiso 0.0417 1 d G . P B -1
C102 C -0.825(4) -0.234(3) -0.432(3) 0.029(8) Uiso 0.0417 1 d G . P B -1
C123 C -0.982(4) -0.155(4) -0.850(3) 0.029(8) Uiso 0.0417 1 d G . P B -1
C101 C -0.750(4) -0.209(3) -0.455(3) 0.029(8) Uiso 0.0417 1 d G . P B -1
C122 C -0.907(4) -0.129(3) -0.873(3) 0.029(8) Uiso 0.0417 1 d G . P B -1
C97 C -0.745(4) -0.127(3) -0.442(3) 0.029(8) Uiso 0.0417 1 d G . P B -1
C119 C -0.902(4) -0.048(3) -0.859(3) 0.029(8) Uiso 0.0417 1 d G . P B -1
C96 C -0.817(4) -0.103(3) -0.410(3) 0.029(8) Uiso 0.0417 1 d G . P B -1
C118 C -0.974(4) -0.024(3) -0.827(3) 0.029(8) Uiso 0.0417 1 d G . P B -1
C103 C -0.867(4) -0.169(3) -0.404(3) 0.029(8) Uiso 0.0417 1 d G . P B -1
C124 C -1.023(4) -0.090(4) -0.821(3) 0.029(8) Uiso 0.0417 1 d G . P B -1
C128 C -0.863(4) -0.290(3) -0.474(3) 0.029(8) Uiso 0.0417 1 d G . P B -1
C126 C -0.990(4) -0.225(4) -0.814(3) 0.029(8) Uiso 0.0417 1 d G . P B -1
C76 C -0.716(4) -0.240(3) -0.520(3) 0.029(8) Uiso 0.0417 1 d G . P B -1
C86 C -0.843(4) -0.175(3) -0.860(3) 0.029(8) Uiso 0.0417 1 d G . P B -1
C98 C -0.707(4) -0.081(3) -0.493(3) 0.029(8) Uiso 0.0417 1 d G . P B -1
C120 C -0.834(4) -0.016(3) -0.833(3) 0.029(8) Uiso 0.0417 1 d G . P B -1
C95 C -0.848(4) -0.033(3) -0.431(3) 0.029(8) Uiso 0.0417 1 d G . P B -1
C117 C -0.975(4) 0.032(3) -0.771(3) 0.029(8) Uiso 0.0417 1 d G . P B -1
C104 C -0.944(4) -0.162(3) -0.419(3) 0.029(8) Uiso 0.0417 1 d G . P B -1
C125 C -1.072(3) -0.097(4) -0.759(4) 0.029(8) Uiso 0.0417 1 d G . P B -1
C129 C -0.827(4) -0.322(3) -0.542(3) 0.029(8) Uiso 0.0417 1 d G . P B -1
C127 C -0.924(4) -0.273(3) -0.799(3) 0.029(8) Uiso 0.0417 1 d G . P B -1
C77 C -0.676(4) -0.191(3) -0.574(4) 0.029(8) Uiso 0.0417 1 d G . P B -1
C87 C -0.773(3) -0.142(3) -0.831(3) 0.029(8) Uiso 0.0417 1 d G . P B -1
C99 C -0.739(4) -0.008(3) -0.516(3) 0.029(8) Uiso 0.0417 1 d G . P B -1
C121 C -0.836(4) 0.041(3) -0.773(3) 0.029(8) Uiso 0.0417 1 d G . P B -1
C106 C -0.929(4) -0.025(3) -0.448(3) 0.029(8) Uiso 0.0417 1 d G . P B -1
C113 C -1.025(3) 0.023(3) -0.705(3) 0.029(8) Uiso 0.0417 1 d G . P B -1
C62 C -0.983(4) -0.220(3) -0.464(3) 0.029(8) Uiso 0.0417 1 d G . P B -1
C68 C -1.080(3) -0.171(4) -0.721(4) 0.029(8) Uiso 0.0417 1 d G . P B -1
C63 C -0.944(4) -0.282(3) -0.491(3) 0.029(8) Uiso 0.0417 1 d G . P B -1
C69 C -1.040(3) -0.233(3) -0.748(4) 0.029(8) Uiso 0.0417 1 d G . P B -1
C75 C -0.756(4) -0.298(3) -0.565(3) 0.029(8) Uiso 0.0417 1 d G . P B -1
C85 C -0.852(4) -0.249(3) -0.822(3) 0.029(8) Uiso 0.0417 1 d G . P B -1
C78 C -0.672(4) -0.113(3) -0.561(4) 0.029(8) Uiso 0.0417 1 d G . P B -1
C88 C -0.768(3) -0.065(3) -0.818(3) 0.029(8) Uiso 0.0417 1 d G . P B -1
C94 C -0.808(4) 0.016(3) -0.485(3) 0.029(8) Uiso 0.0417 1 d G . P B -1
C116 C -0.904(4) 0.065(3) -0.742(3) 0.029(8) Uiso 0.0417 1 d G . P B -1
C105 C -0.976(4) -0.089(3) -0.442(3) 0.029(8) Uiso 0.0417 1 d G . P B -1
C112 C -1.072(3) -0.040(3) -0.699(4) 0.029(8) Uiso 0.0417 1 d G . P B -1
C130 C -0.887(4) -0.335(3) -0.599(3) 0.029(8) Uiso 0.0417 1 d G . P B -1
C71 C -0.935(4) -0.311(3) -0.726(3) 0.029(8) Uiso 0.0417 1 d G . P B -1
C82 C -0.691(3) -0.220(3) -0.650(3) 0.029(8) Uiso 0.0417 1 d G . P B -1
C83 C -0.739(3) -0.196(3) -0.778(3) 0.029(8) Uiso 0.0417 1 d G . P B -1
C100 C -0.722(4) 0.004(3) -0.596(3) 0.029(8) Uiso 0.0417 1 d G . P B -1
C90 C -0.770(3) 0.028(3) -0.723(3) 0.029(8) Uiso 0.0417 1 d G . P B -1
C107 C -0.938(4) 0.028(3) -0.511(3) 0.029(8) Uiso 0.0417 1 d G . P B -1
C114 C -0.985(3) 0.052(3) -0.638(3) 0.029(8) Uiso 0.0417 1 d G . P B -1
C61 C -1.039(4) -0.181(3) -0.512(4) 0.029(8) Uiso 0.0417 1 d G . P B -1
C67 C -1.087(3) -0.157(3) -0.640(4) 0.029(8) Uiso 0.0417 1 d G . P B -1
C64 C -0.957(4) -0.311(3) -0.568(3) 0.029(8) Uiso 0.0417 1 d G . P B -1
C70 C -1.005(3) -0.287(3) -0.695(3) 0.029(8) Uiso 0.0417 1 d G . P B -1
C74 C -0.739(4) -0.284(3) -0.645(3) 0.029(8) Uiso 0.0417 1 d G . P B -1
C84 C -0.786(3) -0.260(3) -0.772(3) 0.029(8) Uiso 0.0417 1 d G . P B -1
C79 C -0.682(3) -0.059(3) -0.623(4) 0.029(8) Uiso 0.0417 1 d G . P B -1
C89 C -0.729(3) -0.035(3) -0.751(3) 0.029(8) Uiso 0.0417 1 d G . P B -1
C93 C -0.865(4) 0.053(3) -0.533(3) 0.029(8) Uiso 0.0417 1 d G . P B -1
C115 C -0.913(4) 0.077(3) -0.661(3) 0.029(8) Uiso 0.0417 1 d G . P B -1
C110 C -1.035(4) -0.103(3) -0.499(3) 0.029(8) Uiso 0.0417 1 d G . P B -1
C111 C -1.083(3) -0.078(3) -0.626(4) 0.029(8) Uiso 0.0417 1 d G . P B -1
C15 C -0.7946(19) -0.1924(18) -0.4422(16) 0.061(4) Uiso 0.125 1 d G . P C -2
C16 C -0.7698(19) -0.1076(19) -0.4417(17) 0.061(4) Uiso 0.125 1 d G . P C -2
C14 C -0.7612(19) -0.2452(18) -0.4970(17) 0.061(4) Uiso 0.125 1 d G . P C -2
C17 C -0.7131(19) -0.0806(19) -0.4961(18) 0.061(4) Uiso 0.125 1 d G . P C -2
C18 C -0.724(2) -0.0028(19) -0.5364(18) 0.061(4) Uiso 0.125 1 d G . P C -2
C21 C -0.841(2) -0.0584(18) -0.4242(16) 0.061(4) Uiso 0.125 1 d G . P C -2
C20 C -0.851(2) 0.0148(18) -0.4621(17) 0.061(4) Uiso 0.125 1 d G . P C -2
C19 C -0.791(2) 0.0435(18) -0.5198(18) 0.061(4) Uiso 0.125 1 d G . P C -2
C25 C -0.8936(19) -0.3075(17) -0.5218(18) 0.061(4) Uiso 0.125 1 d G . P C -2
C24 C -0.9292(19) -0.2514(18) -0.4635(17) 0.061(4) Uiso 0.125 1 d G . P C -2
C13 C -0.812(2) -0.3045(17) -0.5380(17) 0.061(4) Uiso 0.125 1 d G . P C -2
C23 C -0.8812(19) -0.1956(18) -0.4249(16) 0.061(4) Uiso 0.125 1 d G . P C -2
C22 C -0.910(2) -0.1128(18) -0.4138(16) 0.061(4) Uiso 0.125 1 d G . P C -2
C35 C -1.0089(19) -0.2279(18) -0.4934(18) 0.061(4) Uiso 0.125 1 d G . P C -2
C36 C -1.0359(18) -0.1500(19) -0.4829(18) 0.061(4) Uiso 0.125 1 d G . P C -2
C37 C -0.9849(19) -0.0907(19) -0.4419(17) 0.061(4) Uiso 0.125 1 d G . P C -2
C28 C -0.838(2) -0.3230(17) -0.6831(18) 0.061(4) Uiso 0.125 1 d G . P C -2
C27 C -0.924(2) -0.3262(17) -0.6658(18) 0.061(4) Uiso 0.125 1 d G . P C -2
C12 C -0.783(2) -0.3124(18) -0.6211(17) 0.061(4) Uiso 0.125 1 d G . P C -2
C26 C -0.9514(19) -0.3187(17) -0.5876(19) 0.061(4) Uiso 0.125 1 d G . P C -2
C34 C -1.0227(19) -0.2695(18) -0.5701(19) 0.061(4) Uiso 0.125 1 d G . P C -2
C31 C -0.967(2) -0.2850(18) -0.7314(19) 0.061(4) Uiso 0.125 1 d G . P C -2
C32 C -1.0338(19) -0.2387(18) -0.7149(19) 0.061(4) Uiso 0.125 1 d G . P C -2
C33 C -1.0626(18) -0.2307(19) -0.632(2) 0.061(4) Uiso 0.125 1 d G . P C -2
C10 C -0.704(2) -0.2174(19) -0.7033(17) 0.061(4) Uiso 0.125 1 d G . P C -2
C9 C -0.762(2) -0.2286(19) -0.7691(17) 0.061(4) Uiso 0.125 1 d G . P C -2
C11 C -0.7146(19) -0.2581(19) -0.6315(17) 0.061(4) Uiso 0.125 1 d G . P C -2
C29 C -0.827(2) -0.2798(18) -0.7593(17) 0.061(4) Uiso 0.125 1 d G . P C -2
C30 C -0.906(2) -0.2563(18) -0.7892(17) 0.061(4) Uiso 0.125 1 d G . P C -2
C8 C -0.773(2) -0.1507(19) -0.8094(17) 0.061(4) Uiso 0.125 1 d G . P C -2
C7 C -0.848(2) -0.1286(19) -0.8375(16) 0.061(4) Uiso 0.125 1 d G . P C -2
C45 C -0.917(2) -0.1830(18) -0.8271(17) 0.061(4) Uiso 0.125 1 d G . P C -2
C53 C -0.6775(19) -0.137(2) -0.5544(18) 0.061(4) Uiso 0.125 1 d G . P C -2
C52 C -0.6665(19) -0.094(2) -0.6306(18) 0.061(4) Uiso 0.125 1 d G . P C -2
C54 C -0.7008(19) -0.2165(19) -0.5548(17) 0.061(4) Uiso 0.125 1 d G . P C -2
C55 C -0.679(2) -0.133(2) -0.7028(18) 0.061(4) Uiso 0.125 1 d G . P C -2
C56 C -0.722(2) -0.091(2) -0.7684(17) 0.061(4) Uiso 0.125 1 d G . P C -2
C51 C -0.695(2) -0.011(2) -0.6195(19) 0.061(4) Uiso 0.125 1 d G . P C -2
C50 C -0.735(2) 0.0280(19) -0.6812(18) 0.061(4) Uiso 0.125 1 d G . P C -2
C57 C -0.749(2) -0.0135(19) -0.7579(18) 0.061(4) Uiso 0.125 1 d G . P C -2
C5 C -0.963(2) -0.0491(18) -0.8091(17) 0.061(4) Uiso 0.125 1 d G . P C -2
C6 C -0.877(2) -0.0459(18) -0.8263(16) 0.061(4) Uiso 0.125 1 d G . P C -2
C58 C -0.829(2) 0.0099(18) -0.7878(17) 0.061(4) Uiso 0.125 1 d G . P C -2
C4 C -0.997(2) 0.0037(18) -0.7543(18) 0.061(4) Uiso 0.125 1 d G . P C -2
C42 C -1.0803(19) -0.1047(19) -0.6969(19) 0.061(4) Uiso 0.125 1 d G . P C -2
C43 C -1.045(2) -0.1608(19) -0.7552(19) 0.061(4) Uiso 0.125 1 d G . P C -2
C44 C -0.988(2) -0.1338(18) -0.8095(18) 0.061(4) Uiso 0.125 1 d G . P C -2
C3 C -1.057(2) -0.0250(19) -0.6965(18) 0.061(4) Uiso 0.125 1 d G . P C -2
C39 C -1.0536(19) -0.0240(19) -0.5480(18) 0.061(4) Uiso 0.125 1 d G . P C -2
C40 C -1.0784(18) -0.1088(19) -0.5485(19) 0.061(4) Uiso 0.125 1 d G . P C -2
C41 C -1.0913(18) -0.1479(19) -0.621(2) 0.061(4) Uiso 0.125 1 d G . P C -2
C2 C -1.043(2) 0.0166(18) -0.6198(18) 0.061(4) Uiso 0.125 1 d G . P C -2
C47 C -0.920(2) 0.0815(17) -0.5682(17) 0.061(4) Uiso 0.125 1 d G . P C -2
C46 C -0.931(2) 0.0383(18) -0.4919(17) 0.061(4) Uiso 0.125 1 d G . P C -2
C38 C -0.996(2) -0.0128(18) -0.4822(17) 0.061(4) Uiso 0.125 1 d G . P C -2
C1 C -0.974(2) 0.0710(17) -0.6302(18) 0.061(4) Uiso 0.125 1 d G . P C -2
C59 C -0.864(2) 0.0660(18) -0.7295(17) 0.061(4) Uiso 0.125 1 d G . P C -2
C49 C -0.806(2) 0.0772(18) -0.6636(18) 0.061(4) Uiso 0.125 1 d G . P C -2
C48 C -0.833(2) 0.0847(17) -0.5855(18) 0.061(4) Uiso 0.125 1 d G . P C -2
C60 C -0.946(2) 0.0630(17) -0.7133(17) 0.061(4) Uiso 0.125 1 d G . P C -2

loop_
_atom_site_aniso_label
_atom_site_aniso_U_11
_atom_site_aniso_U_22
_atom_site_aniso_U_33
_atom_site_aniso_U_23
_atom_site_aniso_U_13
_atom_site_aniso_U_12
Sn1 0.0512(5) 0.0512(5) 0.0512(5) 0.0033(5) 0.0033(5) 0.0033(5)
I2A 0.080(7) 0.068(4) 0.086(7) -0.028(6) -0.008(5) 0.015(6)
I1 0.0922(9) 0.0922(9) 0.0922(9) -0.0192(7) -0.0192(7) -0.0192(7)
I2B 0.130(11) 0.081(5) 0.069(4) 0.000(3) 0.019(5) 0.050(5)

loop_
_atom_type_symbol
_atom_type_description
_atom_type_scat_dispersion_real
_atom_type_scat_dispersion_imag
_atom_type_scat_source
C C 0.0033 0.0016 'International Tables Vol C Tables 4.2.6.8 and 6.1.1.4'
I I -0.4742 1.8119 'International Tables Vol C Tables 4.2.6.8 and 6.1.1.4'
Sn Sn -0.6537 1.4246 'International Tables Vol C Tables 4.2.6.8 and 6.1.1.4'

loop_
_exptl_crystal_face_index_h
_exptl_crystal_face_index_k
_exptl_crystal_face_index_l
_exptl_crystal_face_perp_dist
-1.00 1.00 1.00 0.1870
1.00 -1.00 -1.00 0.1350
1.00 0.00 -1.00 0.1130
-1.00 0.00 1.00 0.1550
1.00 1.00 -1.00 0.1870
-1.00 -1.00 1.00 0.1200
-1.00 1.00 0.00 0.1000
-1.00 0.00 0.00 0.1330
1.00 0.00 0.00 0.1970
1.00 1.00 0.00 0.2350
-1.00 -1.00 0.00 0.1000
0.00 1.00 0.00 0.1990
0.00 -1.00 0.00 0.1350
-1.00 -1.00 -1.00 0.1430
1.00 1.00 1.00 0.2510
-1.00 0.00 -1.00 0.1260
1.00 0.00 1.00 0.1730
-1.00 1.00 -1.00 0.1290
1.00 -1.00 1.00 0.1140
0.00 -1.00 -1.00 0.1520
0.00 0.00 -1.00 0.1670
0.00 1.00 -1.00 0.1490
1.00 -1.00 2.00 0.1220
1.00 0.00 2.00 0.1590
1.00 -2.00 1.00 0.1050
2.00 -1.00 2.00 0.1150
-1.00 2.00 -1.00 0.1330

loop_
_geom_angle_atom_site_label_1
_geom_angle_atom_site_label_2
_geom_angle_atom_site_label_3
_geom_angle
_geom_angle_site_symmetry_1
_geom_angle_site_symmetry_3
_geom_angle_publ_flag
I2A Sn1 I2A 105.1(5) . 12 ?
I2A Sn1 I2A 105.1(5) . 11 ?
I2A Sn1 I2A 105.1(5) 12 11 ?
I2A Sn1 I1 113.6(4) . . ?
I2A Sn1 I1 113.6(4) 12 . ?
I2A Sn1 I1 113.6(4) 11 . ?
I2A Sn1 I2B 108.8(8) . 12 ?
I2A Sn1 I2B 110.3(10) . 11 ?
I2A Sn1 I2B 108.8(8) 12 11 ?
I2A Sn1 I2B 110.3(11) 11 12 ?
I2A Sn1 I2B 8.1(8) 12 12 ?
I2A Sn1 I2B 8.1(8) 11 11 ?
I1 Sn1 I2B 105.5(10) . 11 ?
I1 Sn1 I2B 105.5(10) . 12 ?
I1 Sn1 I2B 105.5(10) . . ?
I2B Sn1 I2B 113.1(9) 11 . ?
I2B Sn1 I2B 113.1(9) 12 11 ?
I2B Sn1 I2B 113.1(9) 12 . ?
C130 C72 C73 119.0 . . ?
C130 C72 C71 115.4 . . ?
C71 C72 C73 119.0 . . ?
C82 C81 C80 119.0 . . ?
C83 C81 C80 119.0 . . ?
C83 C81 C82 115.4 . . ?
C100 C91 C92 119.0 . . ?
C100 C91 C90 115.4 . . ?
C90 C91 C92 119.0 . . ?
C107 C108 C109 119.0 . . ?
C107 C108 C114 115.4 . . ?
C114 C108 C109 119.0 . . ?
C61 C66 C65 119.0 . . ?
C67 C66 C65 119.0 . . ?
C67 C66 C61 115.4 . . ?
C64 C65 C66 119.0 . . ?
C64 C65 C70 115.4 . . ?
C70 C65 C66 119.0 . . ?
C74 C73 C72 119.0 . . ?
C84 C73 C72 119.0 . . ?
C84 C73 C74 115.4 . . ?
C79 C80 C81 119.0 . . ?
C79 C80 C89 115.4 . . ?
C89 C80 C81 119.0 . . ?
C93 C92 C91 119.0 . . ?
C93 C92 C115 115.4 . . ?
C115 C92 C91 119.0 . . ?
C110 C109 C108 119.0 . . ?
C111 C109 C108 119.0 . . ?
C111 C109 C110 115.4 . . ?
C101 C102 C103 108.0 . . ?
C128 C102 C101 119.9 . . ?
C128 C102 C103 119.8 . . ?
C124 C123 C122 108.0 . . ?
C126 C123 C122 119.9 . . ?
C126 C123 C124 119.9 . . ?
C102 C101 C97 108.0 . . ?
C76 C101 C102 119.9 . . ?
C76 C101 C97 119.9 . . ?
C119 C122 C123 108.0 . . ?
C86 C122 C123 119.8 . . ?
C86 C122 C119 119.9 . . ?
C101 C97 C96 108.0 . . ?
C98 C97 C101 119.9 . . ?
C98 C97 C96 119.8 . . ?
C122 C119 C118 108.0 . . ?
C120 C119 C122 119.8 . . ?
C120 C119 C118 119.9 . . ?
C97 C96 C103 108.0 . . ?
C95 C96 C97 119.9 . . ?
C95 C96 C103 119.9 . . ?
C124 C118 C119 108.0 . . ?
C117 C118 C119 119.8 . . ?
C117 C118 C124 119.9 . . ?
C96 C103 C102 108.0 . . ?
C104 C103 C102 119.9 . . ?
C104 C103 C96 119.9 . . ?
C118 C124 C123 108.0 . . ?
C125 C124 C123 119.8 . . ?
C125 C124 C118 119.8 . . ?
C102 C128 C129 120.3 . . ?
C102 C128 C63 120.3 . . ?
C129 C128 C63 106.4 . . ?
C123 C126 C127 120.3 . . ?
C123 C126 C69 120.3 . . ?
C69 C126 C127 106.5 . . ?
C101 C76 C77 120.3 . . ?
C101 C76 C75 120.3 . . ?
C77 C76 C75 106.4 . . ?
C122 C86 C87 120.3 . . ?
C122 C86 C85 120.3 . . ?
C85 C86 C87 106.4 . . ?
C97 C98 C99 120.4 . . ?
C97 C98 C78 120.3 . . ?
C99 C98 C78 106.4 . . ?
C119 C120 C121 120.3 . . ?
C119 C120 C88 120.3 . . ?
C88 C120 C121 106.4 . . ?
C96 C95 C106 120.3 . . ?
C96 C95 C94 120.3 . . ?
C94 C95 C106 106.4 . . ?
C118 C117 C113 120.3 . . ?
C118 C117 C116 120.3 . . ?
C116 C117 C113 106.5 . . ?
C103 C104 C62 120.3 . . ?
C103 C104 C105 120.3 . . ?
C62 C104 C105 106.5 . . ?
C124 C125 C68 120.3 . . ?
C124 C125 C112 120.3 . . ?
C112 C125 C68 106.4 . . ?
C75 C129 C128 119.8 . . ?
C75 C129 C130 120.5 . . ?
C130 C129 C128 108.2 . . ?
C85 C127 C126 119.8 . . ?
C85 C127 C71 120.5 . . ?
C71 C127 C126 108.2 . . ?
C78 C77 C76 119.8 . . ?
C78 C77 C82 120.5 . . ?
C82 C77 C76 108.2 . . ?
C88 C87 C86 119.8 . . ?
C88 C87 C83 120.5 . . ?
C83 C87 C86 108.2 . . ?
C94 C99 C98 119.8 . . ?
C94 C99 C100 120.5 . . ?
C100 C99 C98 108.2 . . ?
C116 C121 C120 119.8 . . ?
C116 C121 C90 120.6 . . ?
C90 C121 C120 108.2 . . ?
C105 C106 C95 119.8 . . ?
C105 C106 C107 120.5 . . ?
C107 C106 C95 108.2 . . ?
C112 C113 C117 119.8 . . ?
C112 C113 C114 120.5 . . ?
C114 C113 C117 108.2 . . ?
C63 C62 C104 119.8 . . ?
C63 C62 C61 120.5 . . ?
C61 C62 C104 108.2 . . ?
C69 C68 C125 119.8 . . ?
C69 C68 C67 120.5 . . ?
C67 C68 C125 108.2 . . ?
C62 C63 C128 119.8 . . ?
C62 C63 C64 120.5 . . ?
C64 C63 C128 108.2 . . ?
C68 C69 C126 119.8 . . ?
C68 C69 C70 120.5 . . ?
C70 C69 C126 108.2 . . ?
C129 C75 C76 119.8 . . ?
C129 C75 C74 120.5 . . ?
C74 C75 C76 108.2 . . ?
C127 C85 C86 119.8 . . ?
C127 C85 C84 120.5 . . ?
C84 C85 C86 108.2 . . ?
C77 C78 C98 119.8 . . ?
C77 C78 C79 120.5 . . ?
C79 C78 C98 108.2 . . ?
C87 C88 C120 119.8 . . ?
C87 C88 C89 120.5 . . ?
C89 C88 C120 108.2 . . ?
C99 C94 C95 119.8 . . ?
C99 C94 C93 120.5 . . ?
C93 C94 C95 108.2 . . ?
C117 C116 C115 108.2 . . ?
C121 C116 C117 119.8 . . ?
C121 C116 C115 120.5 . . ?
C106 C105 C104 119.8 . . ?
C106 C105 C110 120.5 . . ?
C110 C105 C104 108.2 . . ?
C113 C112 C125 119.8 . . ?
C113 C112 C111 120.5 . . ?
C111 C112 C125 108.2 . . ?
C72 C130 C129 120.4 . . ?
C64 C130 C72 121.6 . . ?
C64 C130 C129 108.6 . . ?
C72 C71 C127 120.3 . . ?
C70 C71 C72 121.7 . . ?
C70 C71 C127 108.6 . . ?
C81 C82 C77 120.3 . . ?
C74 C82 C81 121.6 . . ?
C74 C82 C77 108.6 . . ?
C81 C83 C87 120.3 . . ?
C84 C83 C81 121.7 . . ?
C84 C83 C87 108.6 . . ?
C91 C100 C99 120.3 . . ?
C79 C100 C91 121.6 . . ?
C79 C100 C99 108.6 . . ?
C91 C90 C121 120.3 . . ?
C89 C90 C91 121.6 . . ?
C89 C90 C121 108.6 . . ?
C108 C107 C106 120.3 . . ?
C93 C107 C108 121.6 . . ?
C93 C107 C106 108.6 . . ?
C108 C114 C113 120.4 . . ?
C115 C114 C108 121.6 . . ?
C115 C114 C113 108.6 . . ?
C66 C61 C62 120.3 . . ?
C110 C61 C66 121.6 . . ?
C110 C61 C62 108.6 . . ?
C66 C67 C68 120.3 . . ?
C111 C67 C66 121.7 . . ?
C111 C67 C68 108.6 . . ?
C65 C64 C63 120.3 . . ?
C130 C64 C65 121.7 . . ?
C130 C64 C63 108.6 . . ?
C65 C70 C69 120.3 . . ?
C71 C70 C65 121.6 . . ?
C71 C70 C69 108.6 . . ?
C73 C74 C75 120.3 . . ?
C82 C74 C73 121.7 . . ?
C82 C74 C75 108.6 . . ?
C73 C84 C85 120.3 . . ?
C83 C84 C73 121.7 . . ?
C83 C84 C85 108.6 . . ?
C80 C79 C78 120.3 . . ?
C100 C79 C80 121.6 . . ?
C100 C79 C78 108.6 . . ?
C80 C89 C88 120.3 . . ?
C90 C89 C80 121.6 . . ?
C90 C89 C88 108.6 . . ?
C92 C93 C94 120.3 . . ?
C107 C93 C92 121.6 . . ?
C107 C93 C94 108.6 . . ?
C92 C115 C116 120.3 . . ?
C114 C115 C92 121.6 . . ?
C114 C115 C116 108.6 . . ?
C109 C110 C105 120.4 . . ?
C61 C110 C109 121.6 . . ?
C61 C110 C105 108.6 . . ?
C109 C111 C112 120.4 . . ?
C67 C111 C109 121.6 . . ?
C67 C111 C112 108.6 . . ?
C14 C15 C16 120.0 . . ?
C14 C15 C23 120.0 . . ?
C23 C15 C16 108.0 . . ?
C15 C16 C21 108.0 . . ?
C17 C16 C15 120.0 . . ?
C17 C16 C21 120.0 . . ?
C15 C14 C13 120.0 . . ?
C15 C14 C54 120.0 . . ?
C54 C14 C13 108.0 . . ?
C16 C17 C18 120.0 . . ?
C16 C17 C53 120.0 . . ?
C53 C17 C18 108.0 . . ?
C17 C18 C51 108.0 . . ?
C19 C18 C17 120.0 . . ?
C19 C18 C51 120.0 . . ?
C16 C21 C22 108.0 . . ?
C20 C21 C16 120.0 . . ?
C20 C21 C22 120.0 . . ?
C21 C20 C19 120.0 . . ?
C21 C20 C46 120.0 . . ?
C19 C20 C46 108.0 . . ?
C18 C19 C20 120.0 . . ?
C18 C19 C48 120.0 . . ?
C20 C19 C48 108.0 . . ?
C24 C25 C26 108.0 . . ?
C13 C25 C24 120.0 . . ?
C13 C25 C26 120.0 . . ?
C25 C24 C35 108.0 . . ?
C23 C24 C25 120.0 . . ?
C23 C24 C35 120.0 . . ?
C25 C13 C14 120.0 . . ?
C25 C13 C12 120.0 . . ?
C12 C13 C14 108.0 . . ?
C15 C23 C22 108.0 . . ?
C24 C23 C15 120.0 . . ?
C24 C23 C22 120.0 . . ?
C23 C22 C21 108.0 . . ?
C37 C22 C21 120.0 . . ?
C37 C22 C23 120.0 . . ?
C24 C35 C34 108.0 . . ?
C36 C35 C24 120.0 . . ?
C36 C35 C34 120.0 . . ?
C35 C36 C37 120.0 . . ?
C35 C36 C40 120.0 . . ?
C40 C36 C37 108.0 . . ?
C22 C37 C36 120.0 . . ?
C22 C37 C38 120.0 . . ?
C36 C37 C38 108.0 . . ?
C12 C28 C27 120.0 . . ?
C12 C28 C29 120.0 . . ?
C29 C28 C27 108.0 . . ?
C26 C27 C28 120.0 . . ?
C26 C27 C31 120.0 . . ?
C31 C27 C28 108.0 . . ?
C13 C12 C11 108.0 . . ?
C28 C12 C13 120.0 . . ?
C28 C12 C11 120.0 . . ?
C27 C26 C25 120.0 . . ?
C27 C26 C34 120.0 . . ?
C34 C26 C25 108.0 . . ?
C26 C34 C35 108.0 . . ?
C33 C34 C35 120.0 . . ?
C33 C34 C26 120.0 . . ?
C27 C31 C30 108.0 . . ?
C32 C31 C27 120.0 . . ?
C32 C31 C30 120.0 . . ?
C31 C32 C33 120.0 . . ?
C31 C32 C43 120.0 . . ?
C33 C32 C43 108.0 . . ?
C34 C33 C32 120.0 . . ?
C34 C33 C41 120.0 . . ?
C32 C33 C41 108.0 . . ?
C9 C10 C55 108.0 . . ?
C11 C10 C9 120.0 . . ?
C11 C10 C55 120.0 . . ?
C10 C9 C8 108.0 . . ?
C29 C9 C10 120.0 . . ?
C29 C9 C8 120.0 . . ?
C12 C11 C54 108.0 . . ?
C10 C11 C12 120.0 . . ?
C10 C11 C54 120.0 . . ?
C9 C29 C28 120.0 . . ?
C9 C29 C30 120.0 . . ?
C30 C29 C28 108.0 . . ?
C29 C30 C31 108.0 . . ?
C45 C30 C31 120.0 . . ?
C45 C30 C29 120.0 . . ?
C7 C8 C9 120.0 . . ?
C7 C8 C56 120.0 . . ?
C56 C8 C9 108.0 . . ?
C8 C7 C45 120.0 . . ?
C8 C7 C6 120.0 . . ?
C6 C7 C45 108.0 . . ?
C30 C45 C7 120.0 . . ?
C30 C45 C44 120.0 . . ?
C7 C45 C44 108.0 . . ?
C17 C53 C52 108.0 . . ?
C54 C53 C17 120.0 . . ?
C54 C53 C52 120.0 . . ?
C55 C52 C53 120.0 . . ?
C55 C52 C51 120.0 . . ?
C51 C52 C53 108.0 . . ?
C14 C54 C11 108.0 . . ?
C53 C54 C14 120.0 . . ?
C53 C54 C11 120.0 . . ?
C52 C55 C10 120.0 . . ?
C52 C55 C56 120.0 . . ?
C56 C55 C10 108.0 . . ?
C55 C56 C8 108.0 . . ?
C57 C56 C8 120.0 . . ?
C57 C56 C55 120.0 . . ?
C52 C51 C18 108.0 . . ?
C50 C51 C18 120.0 . . ?
C50 C51 C52 120.0 . . ?
C51 C50 C57 120.0 . . ?
C51 C50 C49 120.0 . . ?
C49 C50 C57 108.0 . . ?
C56 C57 C50 120.0 . . ?
C56 C57 C58 120.0 . . ?
C50 C57 C58 108.0 . . ?
C4 C5 C6 120.0 . . ?
C4 C5 C44 120.0 . . ?
C44 C5 C6 108.0 . . ?
C7 C6 C5 108.0 . . ?
C58 C6 C7 120.0 . . ?
C58 C6 C5 120.0 . . ?
C6 C58 C57 120.0 . . ?
C6 C58 C59 120.0 . . ?
C59 C58 C57 108.0 . . ?
C5 C4 C3 120.0 . . ?
C5 C4 C60 120.0 . . ?
C3 C4 C60 108.0 . . ?
C3 C42 C43 120.0 . . ?
C3 C42 C41 120.0 . . ?
C41 C42 C43 108.0 . . ?
C42 C43 C32 108.0 . . ?
C44 C43 C32 120.0 . . ?
C44 C43 C42 120.0 . . ?
C5 C44 C45 108.0 . . ?
C43 C44 C45 120.0 . . ?
C43 C44 C5 120.0 . . ?
C42 C3 C4 120.0 . . ?
C42 C3 C2 120.0 . . ?
C2 C3 C4 108.0 . . ?
C40 C39 C38 108.0 . . ?
C2 C39 C40 120.0 . . ?
C2 C39 C38 120.0 . . ?
C39 C40 C36 108.0 . . ?
C41 C40 C36 120.0 . . ?
C41 C40 C39 120.0 . . ?
C42 C41 C33 108.0 . . ?
C40 C41 C33 120.0 . . ?
C40 C41 C42 120.0 . . ?
C39 C2 C3 120.0 . . ?
C39 C2 C1 120.0 . . ?
C1 C2 C3 108.0 . . ?
C1 C47 C46 120.0 . . ?
C1 C47 C48 120.0 . . ?
C48 C47 C46 108.0 . . ?
C20 C46 C47 108.0 . . ?
C38 C46 C20 120.0 . . ?
C38 C46 C47 120.0 . . ?
C39 C38 C37 108.0 . . ?
C46 C38 C37 120.0 . . ?
C46 C38 C39 120.0 . . ?
C47 C1 C2 120.0 . . ?
C47 C1 C60 120.0 . . ?
C60 C1 C2 108.0 . . ?
C58 C59 C49 108.0 . . ?
C60 C59 C58 120.0 . . ?
C60 C59 C49 120.0 . . ?
C50 C49 C59 108.0 . . ?
C48 C49 C50 120.0 . . ?
C48 C49 C59 120.0 . . ?
C47 C48 C19 108.0 . . ?
C49 C48 C19 120.0 . . ?
C49 C48 C47 120.0 . . ?
C1 C60 C4 108.0 . . ?
C59 C60 C4 120.0 . . ?
C59 C60 C1 120.0 . . ?

loop_
_geom_bond_atom_site_label_1
_geom_bond_atom_site_label_2
_geom_bond_distance
_geom_bond_site_symmetry_2
_geom_bond_publ_flag
Sn1 I2A 2.61(2) . ?
Sn1 I2A 2.61(2) 12 ?
Sn1 I2A 2.61(2) 11 ?
Sn1 I1 2.637(3) . ?
Sn1 I2B 2.679(15) 12 ?
Sn1 I2B 2.679(15) 11 ?
Sn1 I2B 2.679(15) . ?
C72 C73 1.408(14) . ?
C72 C130 1.367(13) . ?
C72 C71 1.367(13) . ?
C81 C80 1.408(14) . ?
C81 C82 1.368(13) . ?
C81 C83 1.367(13) . ?
C91 C92 1.408(14) . ?
C91 C100 1.367(13) . ?
C91 C90 1.367(13) . ?
C108 C109 1.408(14) . ?
C108 C107 1.367(13) . ?
C108 C114 1.367(13) . ?
C66 C65 1.408(14) . ?
C66 C61 1.368(13) . ?
C66 C67 1.367(13) . ?
C65 C64 1.367(13) . ?
C65 C70 1.368(13) . ?
C73 C74 1.367(13) . ?
C73 C84 1.367(13) . ?
C80 C79 1.367(13) . ?
C80 C89 1.367(13) . ?
C92 C93 1.367(13) . ?
C92 C115 1.368(13) . ?
C109 C110 1.367(13) . ?
C109 C111 1.367(13) . ?
C102 C101 1.382(13) . ?
C102 C103 1.382(13) . ?
C102 C128 1.327(13) . ?
C123 C122 1.382(13) . ?
C123 C124 1.382(13) . ?
C123 C126 1.326(13) . ?
C101 C97 1.382(13) . ?
C101 C76 1.327(13) . ?
C122 C119 1.382(13) . ?
C122 C86 1.327(13) . ?
C97 C96 1.382(13) . ?
C97 C98 1.327(13) . ?
C119 C118 1.383(13) . ?
C119 C120 1.327(13) . ?
C96 C103 1.382(13) . ?
C96 C95 1.327(13) . ?
C118 C124 1.382(13) . ?
C118 C117 1.327(13) . ?
C103 C104 1.327(13) . ?
C124 C125 1.327(13) . ?
C128 C129 1.390(13) . ?
C128 C63 1.390(13) . ?
C126 C127 1.390(13) . ?
C126 C69 1.390(14) . ?
C76 C77 1.390(13) . ?
C76 C75 1.390(13) . ?
C86 C87 1.390(13) . ?
C86 C85 1.390(13) . ?
C98 C99 1.390(14) . ?
C98 C78 1.390(13) . ?
C120 C121 1.391(13) . ?
C120 C88 1.390(13) . ?
C95 C106 1.390(13) . ?
C95 C94 1.390(13) . ?
C117 C113 1.390(13) . ?
C117 C116 1.390(13) . ?
C104 C62 1.390(13) . ?
C104 C105 1.390(13) . ?
C125 C68 1.390(14) . ?
C125 C112 1.390(13) . ?
C129 C75 1.322(13) . ?
C129 C130 1.389(14) . ?
C127 C85 1.321(13) . ?
C127 C71 1.390(14) . ?
C77 C78 1.321(13) . ?
C77 C82 1.389(13) . ?
C87 C88 1.321(13) . ?
C87 C83 1.390(13) . ?
C99 C94 1.321(13) . ?
C99 C100 1.389(13) . ?
C121 C116 1.321(13) . ?
C121 C90 1.390(14) . ?
C106 C105 1.321(13) . ?
C106 C107 1.390(13) . ?
C113 C112 1.321(13) . ?
C113 C114 1.389(13) . ?
C62 C63 1.321(13) . ?
C62 C61 1.390(13) . ?
C68 C69 1.321(13) . ?
C68 C67 1.389(13) . ?
C63 C64 1.390(13) . ?
C69 C70 1.389(13) . ?
C75 C74 1.389(13) . ?
C85 C84 1.389(13) . ?
C78 C79 1.390(14) . ?
C88 C89 1.390(13) . ?
C94 C93 1.390(13) . ?
C116 C115 1.390(13) . ?
C105 C110 1.389(13) . ?
C112 C111 1.389(14) . ?
C130 C64 1.341(13) . ?
C71 C70 1.341(13) . ?
C82 C74 1.341(13) . ?
C83 C84 1.341(13) . ?
C100 C79 1.341(13) . ?
C90 C89 1.341(13) . ?
C107 C93 1.341(13) . ?
C114 C115 1.341(13) . ?
C61 C110 1.341(13) . ?
C67 C111 1.341(13) . ?
C15 C16 1.478(6) . ?
C15 C14 1.391(6) . ?
C15 C23 1.478(6) . ?
C16 C17 1.391(6) . ?
C16 C21 1.478(6) . ?
C14 C13 1.479(6) . ?
C14 C54 1.478(6) . ?
C17 C18 1.478(6) . ?
C17 C53 1.478(6) . ?
C18 C19 1.391(6) . ?
C18 C51 1.479(6) . ?
C21 C20 1.391(6) . ?
C21 C22 1.479(6) . ?
C20 C19 1.478(6) . ?
C20 C46 1.479(6) . ?
C19 C48 1.479(6) . ?
C25 C24 1.479(6) . ?
C25 C13 1.391(6) . ?
C25 C26 1.479(6) . ?
C24 C23 1.391(6) . ?
C24 C35 1.479(6) . ?
C13 C12 1.479(6) . ?
C23 C22 1.479(6) . ?
C22 C37 1.391(6) . ?
C35 C36 1.391(6) . ?
C35 C34 1.479(6) . ?
C36 C37 1.479(6) . ?
C36 C40 1.479(6) . ?
C37 C38 1.479(6) . ?
C28 C27 1.479(6) . ?
C28 C12 1.391(6) . ?
C28 C29 1.478(6) . ?
C27 C26 1.391(6) . ?
C27 C31 1.478(6) . ?
C12 C11 1.479(6) . ?
C26 C34 1.479(6) . ?
C34 C33 1.391(6) . ?
C31 C32 1.391(6) . ?
C31 C30 1.479(6) . ?
C32 C33 1.479(6) . ?
C32 C43 1.479(6) . ?
C33 C41 1.479(6) . ?
C10 C9 1.478(6) . ?
C10 C11 1.391(6) . ?
C10 C55 1.479(6) . ?
C9 C29 1.391(6) . ?
C9 C8 1.479(6) . ?
C11 C54 1.479(6) . ?
C29 C30 1.478(6) . ?
C30 C45 1.391(6) . ?
C8 C7 1.391(6) . ?
C8 C56 1.478(6) . ?
C7 C45 1.479(6) . ?
C7 C6 1.478(6) . ?
C45 C44 1.479(6) . ?
C53 C52 1.479(6) . ?
C53 C54 1.391(6) . ?
C52 C55 1.391(6) . ?
C52 C51 1.479(6) . ?
C55 C56 1.478(6) . ?
C56 C57 1.391(6) . ?
C51 C50 1.391(6) . ?
C50 C57 1.479(6) . ?
C50 C49 1.478(6) . ?
C57 C58 1.479(6) . ?
C5 C6 1.479(6) . ?
C5 C4 1.391(6) . ?
C5 C44 1.479(6) . ?
C6 C58 1.391(6) . ?
C58 C59 1.478(6) . ?
C4 C3 1.479(6) . ?
C4 C60 1.479(6) . ?
C42 C43 1.479(6) . ?
C42 C3 1.391(6) . ?
C42 C41 1.479(6) . ?
C43 C44 1.391(6) . ?
C3 C2 1.479(6) . ?
C39 C40 1.479(6) . ?
C39 C2 1.391(6) . ?
C39 C38 1.479(6) . ?
C40 C41 1.391(6) . ?
C2 C1 1.478(6) . ?
C47 C46 1.479(6) . ?
C47 C1 1.391(6) . ?
C47 C48 1.479(6) . ?
C46 C38 1.391(6) . ?
C1 C60 1.478(6) . ?
C59 C49 1.479(6) . ?
C59 C60 1.391(6) . ?
C49 C48 1.391(6) . ?

loop_
_geom_torsion_atom_site_label_1
_geom_torsion_atom_site_label_2
_geom_torsion_atom_site_label_3
_geom_torsion_atom_site_label_4
_geom_torsion
_geom_torsion_site_symmetry_1
_geom_torsion_site_symmetry_2
_geom_torsion_site_symmetry_3
_geom_torsion_site_symmetry_4
_geom_torsion_publ_flag
C72 C73 C74 C75 4.5 . . . . ?
C72 C73 C74 C82 -138.1 . . . . ?
C72 C73 C84 C85 -4.5 . . . . ?
C72 C73 C84 C83 138.1 . . . . ?
C72 C130 C64 C65 0.0 . . . . ?
C72 C130 C64 C63 -146.4 . . . . ?
C72 C71 C70 C65 0.0 . . . . ?
C72 C71 C70 C69 146.4 . . . . ?
C81 C80 C79 C78 4.5 . . . . ?
C81 C80 C79 C100 -138.1 . . . . ?
C81 C80 C89 C88 -4.5 . . . . ?
C81 C80 C89 C90 138.2 . . . . ?
C81 C82 C74 C73 0.0 . . . . ?
C81 C82 C74 C75 -146.5 . . . . ?
C81 C83 C84 C73 0.0 . . . . ?
C81 C83 C84 C85 146.4 . . . . ?
C91 C92 C93 C94 4.5 . . . . ?
C91 C92 C93 C107 -138.1 . . . . ?
C91 C92 C115 C116 -4.5 . . . . ?
C91 C92 C115 C114 138.1 . . . . ?
C91 C100 C79 C80 0.0 . . . . ?
C91 C100 C79 C78 -146.4 . . . . ?
C91 C90 C89 C80 0.0 . . . . ?
C91 C90 C89 C88 146.4 . . . . ?
C108 C109 C110 C105 4.4 . . . . ?
C108 C109 C110 C61 -138.2 . . . . ?
C108 C109 C111 C112 -4.4 . . . . ?
C108 C109 C111 C67 138.2 . . . . ?
C108 C107 C93 C92 0.0 . . . . ?
C108 C107 C93 C94 -146.4 . . . . ?
C108 C114 C115 C92 0.0 . . . . ?
C108 C114 C115 C116 146.4 . . . . ?
C66 C65 C64 C63 4.5 . . . . ?
C66 C65 C64 C130 -138.1 . . . . ?
C66 C65 C70 C69 -4.5 . . . . ?
C66 C65 C70 C71 138.2 . . . . ?
C66 C61 C110 C109 0.0 . . . . ?
C66 C61 C110 C105 -146.5 . . . . ?
C66 C67 C111 C109 0.0 . . . . ?
C66 C67 C111 C112 146.4 . . . . ?
C65 C66 C61 C62 -4.5 . . . . ?
C65 C66 C61 C110 138.2 . . . . ?
C65 C66 C67 C68 4.5 . . . . ?
C65 C66 C67 C111 -138.1 . . . . ?
C73 C72 C130 C129 -4.4 . . . . ?
C73 C72 C130 C64 138.2 . . . . ?
C73 C72 C71 C127 4.4 . . . . ?
C73 C72 C71 C70 -138.2 . . . . ?
C80 C81 C82 C77 -4.4 . . . . ?
C80 C81 C82 C74 138.2 . . . . ?
C80 C81 C83 C87 4.4 . . . . ?
C80 C81 C83 C84 -138.1 . . . . ?
C92 C91 C100 C99 -4.4 . . . . ?
C92 C91 C100 C79 138.2 . . . . ?
C92 C91 C90 C121 4.4 . . . . ?
C92 C91 C90 C89 -138.2 . . . . ?
C109 C108 C107 C106 -4.5 . . . . ?
C109 C108 C107 C93 138.1 . . . . ?
C109 C108 C114 C113 4.5 . . . . ?
C109 C108 C114 C115 -138.2 . . . . ?
C102 C101 C97 C96 0.0 . . . . ?
C102 C101 C97 C98 -142.2 . . . . ?
C102 C101 C76 C77 137.0 . . . . ?
C102 C101 C76 C75 0.8 . . . . ?
C102 C103 C104 C62 -0.7 . . . . ?
C102 C103 C104 C105 -137.0 . . . . ?
C102 C128 C129 C75 0.7 . . . . ?
C102 C128 C129 C130 -142.8 . . . . ?
C102 C128 C63 C62 -0.8 . . . . ?
C102 C128 C63 C64 142.8 . . . . ?
C123 C122 C119 C118 0.0 . . . . ?
C123 C122 C119 C120 142.2 . . . . ?
C123 C122 C86 C87 -137.0 . . . . ?
C123 C122 C86 C85 -0.8 . . . . ?
C123 C124 C125 C68 0.7 . . . . ?
C123 C124 C125 C112 137.0 . . . . ?
C123 C126 C127 C85 -0.7 . . . . ?
C123 C126 C127 C71 142.8 . . . . ?
C123 C126 C69 C68 0.8 . . . . ?
C123 C126 C69 C70 -142.8 . . . . ?
C101 C102 C103 C96 0.0 . . . . ?
C101 C102 C103 C104 142.2 . . . . ?
C101 C102 C128 C129 -0.7 . . . . ?
C101 C102 C128 C63 -137.0 . . . . ?
C101 C97 C96 C103 0.0 . . . . ?
C101 C97 C96 C95 -142.2 . . . . ?
C101 C97 C98 C99 137.0 . . . . ?
C101 C97 C98 C78 0.7 . . . . ?
C101 C76 C77 C78 0.8 . . . . ?
C101 C76 C77 C82 -142.8 . . . . ?
C101 C76 C75 C129 -0.8 . . . . ?
C101 C76 C75 C74 142.8 . . . . ?
C122 C123 C124 C118 0.0 . . . . ?
C122 C123 C124 C125 -142.2 . . . . ?
C122 C123 C126 C127 0.8 . . . . ?
C122 C123 C126 C69 137.0 . . . . ?
C122 C119 C118 C124 0.0 . . . . ?
C122 C119 C118 C117 142.2 . . . . ?
C122 C119 C120 C121 -137.0 . . . . ?
C122 C119 C120 C88 -0.8 . . . . ?
C122 C86 C87 C88 -0.8 . . . . ?
C122 C86 C87 C83 142.8 . . . . ?
C122 C86 C85 C127 0.8 . . . . ?
C122 C86 C85 C84 -142.8 . . . . ?
C97 C101 C76 C77 -0.8 . . . . ?
C97 C101 C76 C75 -137.0 . . . . ?
C97 C96 C103 C102 0.0 . . . . ?
C97 C96 C103 C104 -142.2 . . . . ?
C97 C96 C95 C106 137.0 . . . . ?
C97 C96 C95 C94 0.8 . . . . ?
C97 C98 C99 C94 0.8 . . . . ?
C97 C98 C99 C100 -142.8 . . . . ?
C97 C98 C78 C77 -0.7 . . . . ?
C97 C98 C78 C79 142.8 . . . . ?
C119 C122 C86 C87 0.8 . . . . ?
C119 C122 C86 C85 137.0 . . . . ?
C119 C118 C124 C123 0.0 . . . . ?
C119 C118 C124 C125 142.2 . . . . ?
C119 C118 C117 C113 -137.0 . . . . ?
C119 C118 C117 C116 -0.7 . . . . ?
C119 C120 C121 C116 -0.8 . . . . ?
C119 C120 C121 C90 142.8 . . . . ?
C119 C120 C88 C87 0.8 . . . . ?
C119 C120 C88 C89 -142.8 . . . . ?
C96 C97 C98 C99 -0.8 . . . . ?
C96 C97 C98 C78 -137.0 . . . . ?
C96 C103 C104 C62 137.0 . . . . ?
C96 C103 C104 C105 0.7 . . . . ?
C96 C95 C106 C105 0.8 . . . . ?
C96 C95 C106 C107 -142.8 . . . . ?
C96 C95 C94 C99 -0.8 . . . . ?
C96 C95 C94 C93 142.8 . . . . ?
C118 C119 C120 C121 0.8 . . . . ?
C118 C119 C120 C88 137.0 . . . . ?
C118 C124 C125 C68 -137.0 . . . . ?
C118 C124 C125 C112 -0.8 . . . . ?
C118 C117 C113 C112 -0.7 . . . . ?
C118 C117 C113 C114 142.8 . . . . ?
C118 C117 C116 C121 0.7 . . . . ?
C118 C117 C116 C115 -142.8 . . . . ?
C103 C102 C101 C97 0.0 . . . . ?
C103 C102 C101 C76 -142.2 . . . . ?
C103 C102 C128 C129 137.0 . . . . ?
C103 C102 C128 C63 0.8 . . . . ?
C103 C96 C95 C106 -0.8 . . . . ?
C103 C96 C95 C94 -137.0 . . . . ?
C103 C104 C62 C63 0.7 . . . . ?
C103 C104 C62 C61 -142.8 . . . . ?
C103 C104 C105 C106 -0.7 . . . . ?
C103 C104 C105 C110 142.8 . . . . ?
C124 C123 C122 C119 0.0 . . . . ?
C124 C123 C122 C86 142.2 . . . . ?
C124 C123 C126 C127 -137.0 . . . . ?
C124 C123 C126 C69 -0.8 . . . . ?
C124 C118 C117 C113 0.7 . . . . ?
C124 C118 C117 C116 137.0 . . . . ?
C124 C125 C68 C69 -0.7 . . . . ?
C124 C125 C68 C67 142.8 . . . . ?
C124 C125 C112 C113 0.8 . . . . ?
C124 C125 C112 C111 -142.8 . . . . ?
C128 C102 C101 C97 142.2 . . . . ?
C128 C102 C101 C76 0.0 . . . . ?
C128 C102 C103 C96 -142.2 . . . . ?
C128 C102 C103 C104 0.0 . . . . ?
C128 C129 C75 C76 0.0 . . . . ?
C128 C129 C75 C74 -139.0 . . . . ?
C128 C129 C130 C72 147.7 . . . . ?
C128 C129 C130 C64 0.8 . . . . ?
C128 C63 C64 C65 -147.8 . . . . ?
C128 C63 C64 C130 -0.8 . . . . ?
C126 C123 C122 C119 -142.2 . . . . ?
C126 C123 C122 C86 0.0 . . . . ?
C126 C123 C124 C118 142.2 . . . . ?
C126 C123 C124 C125 0.0 . . . . ?
C126 C127 C85 C86 0.0 . . . . ?
C126 C127 C85 C84 139.0 . . . . ?
C126 C127 C71 C72 -147.7 . . . . ?
C126 C127 C71 C70 -0.8 . . . . ?
C126 C69 C70 C65 147.8 . . . . ?
C126 C69 C70 C71 0.8 . . . . ?
C76 C101 C97 C96 142.2 . . . . ?
C76 C101 C97 C98 0.0 . . . . ?
C76 C77 C78 C98 0.0 . . . . ?
C76 C77 C78 C79 -139.0 . . . . ?
C76 C77 C82 C81 147.7 . . . . ?
C76 C77 C82 C74 0.8 . . . . ?
C76 C75 C74 C73 -147.8 . . . . ?
C76 C75 C74 C82 -0.8 . . . . ?
C86 C122 C119 C118 -142.2 . . . . ?
C86 C122 C119 C120 0.0 . . . . ?
C86 C87 C88 C120 0.0 . . . . ?
C86 C87 C88 C89 139.0 . . . . ?
C86 C87 C83 C81 -147.7 . . . . ?
C86 C87 C83 C84 -0.8 . . . . ?
C86 C85 C84 C73 147.8 . . . . ?
C86 C85 C84 C83 0.8 . . . . ?
C98 C97 C96 C103 142.2 . . . . ?
C98 C97 C96 C95 0.0 . . . . ?
C98 C99 C94 C95 0.0 . . . . ?
C98 C99 C94 C93 -139.1 . . . . ?
C98 C99 C100 C91 147.7 . . . . ?
C98 C99 C100 C79 0.8 . . . . ?
C98 C78 C79 C80 -147.7 . . . . ?
C98 C78 C79 C100 -0.8 . . . . ?
C120 C119 C118 C124 -142.2 . . . . ?
C120 C119 C118 C117 0.0 . . . . ?
C120 C121 C116 C117 0.1 . . . . ?
C120 C121 C116 C115 139.1 . . . . ?
C120 C121 C90 C91 -147.7 . . . . ?
C120 C121 C90 C89 -0.8 . . . . ?
C120 C88 C89 C80 147.7 . . . . ?
C120 C88 C89 C90 0.8 . . . . ?
C95 C96 C103 C102 142.2 . . . . ?
C95 C96 C103 C104 0.0 . . . . ?
C95 C106 C105 C104 0.0 . . . . ?
C95 C106 C105 C110 -139.0 . . . . ?
C95 C106 C107 C108 147.7 . . . . ?
C95 C106 C107 C93 0.8 . . . . ?
C95 C94 C93 C92 -147.8 . . . . ?
C95 C94 C93 C107 -0.8 . . . . ?
C117 C118 C124 C123 -142.2 . . . . ?
C117 C118 C124 C125 0.0 . . . . ?
C117 C113 C112 C125 0.0 . . . . ?
C117 C113 C112 C111 139.0 . . . . ?
C117 C113 C114 C108 -147.7 . . . . ?
C117 C113 C114 C115 -0.8 . . . . ?
C117 C116 C115 C92 147.7 . . . . ?
C117 C116 C115 C114 0.8 . . . . ?
C104 C62 C63 C128 0.0 . . . . ?
C104 C62 C63 C64 -139.0 . . . . ?
C104 C62 C61 C66 147.8 . . . . ?
C104 C62 C61 C110 0.8 . . . . ?
C104 C105 C110 C109 -147.7 . . . . ?
C104 C105 C110 C61 -0.8 . . . . ?
C125 C68 C69 C126 0.0 . . . . ?
C125 C68 C69 C70 139.0 . . . . ?
C125 C68 C67 C66 -147.8 . . . . ?
C125 C68 C67 C111 -0.8 . . . . ?
C125 C112 C111 C109 147.7 . . . . ?
C125 C112 C111 C67 0.8 . . . . ?
C129 C128 C63 C62 -142.3 . . . . ?
C129 C128 C63 C64 1.3 . . . . ?
C129 C75 C74 C73 -4.6 . . . . ?
C129 C75 C74 C82 142.4 . . . . ?
C129 C130 C64 C65 146.4 . . . . ?
C129 C130 C64 C63 0.0 . . . . ?
C127 C126 C69 C68 142.3 . . . . ?
C127 C126 C69 C70 -1.3 . . . . ?
C127 C85 C84 C73 4.5 . . . . ?
C127 C85 C84 C83 -142.4 . . . . ?
C127 C71 C70 C65 -146.4 . . . . ?
C127 C71 C70 C69 0.0 . . . . ?
C77 C76 C75 C129 -142.3 . . . . ?
C77 C76 C75 C74 1.3 . . . . ?
C77 C78 C79 C80 -4.5 . . . . ?
C77 C78 C79 C100 142.4 . . . . ?
C77 C82 C74 C73 146.4 . . . . ?
C77 C82 C74 C75 0.0 . . . . ?
C87 C86 C85 C127 142.3 . . . . ?
C87 C86 C85 C84 -1.3 . . . . ?
C87 C88 C89 C80 4.5 . . . . ?
C87 C88 C89 C90 -142.4 . . . . ?
C87 C83 C84 C73 -146.5 . . . . ?
C87 C83 C84 C85 0.0 . . . . ?
C99 C98 C78 C77 -142.3 . . . . ?
C99 C98 C78 C79 1.3 . . . . ?
C99 C94 C93 C92 -4.5 . . . . ?
C99 C94 C93 C107 142.4 . . . . ?
C99 C100 C79 C80 146.4 . . . . ?
C99 C100 C79 C78 0.0 . . . . ?
C121 C120 C88 C87 142.2 . . . . ?
C121 C120 C88 C89 -1.3 . . . . ?
C121 C116 C115 C92 4.5 . . . . ?
C121 C116 C115 C114 -142.4 . . . . ?
C121 C90 C89 C80 -146.4 . . . . ?
C121 C90 C89 C88 0.0 . . . . ?
C106 C95 C94 C99 -142.3 . . . . ?
C106 C95 C94 C93 1.3 . . . . ?
C106 C105 C110 C109 -4.5 . . . . ?
C106 C105 C110 C61 142.4 . . . . ?
C106 C107 C93 C92 146.4 . . . . ?
C106 C107 C93 C94 0.0 . . . . ?
C113 C117 C116 C121 142.3 . . . . ?
C113 C117 C116 C115 -1.3 . . . . ?
C113 C112 C111 C109 4.5 . . . . ?
C113 C112 C111 C67 -142.4 . . . . ?
C113 C114 C115 C92 -146.4 . . . . ?
C113 C114 C115 C116 0.0 . . . . ?
C62 C104 C105 C106 -142.3 . . . . ?
C62 C104 C105 C110 1.2 . . . . ?
C62 C63 C64 C65 -4.5 . . . . ?
C62 C63 C64 C130 142.4 . . . . ?
C62 C61 C110 C109 146.4 . . . . ?
C62 C61 C110 C105 0.0 . . . . ?
C68 C125 C112 C113 142.3 . . . . ?
C68 C125 C112 C111 -1.3 . . . . ?
C68 C69 C70 C65 4.5 . . . . ?
C68 C69 C70 C71 -142.4 . . . . ?
C68 C67 C111 C109 -146.4 . . . . ?
C68 C67 C111 C112 0.0 . . . . ?
C63 C128 C129 C75 142.3 . . . . ?
C63 C128 C129 C130 -1.3 . . . . ?
C63 C62 C61 C66 4.6 . . . . ?
C63 C62 C61 C110 -142.4 . . . . ?
C69 C126 C127 C85 -142.3 . . . . ?
C69 C126 C127 C71 1.3 . . . . ?
C69 C68 C67 C66 -4.6 . . . . ?
C69 C68 C67 C111 142.4 . . . . ?
C75 C76 C77 C78 142.3 . . . . ?
C75 C76 C77 C82 -1.3 . . . . ?
C75 C129 C130 C72 4.5 . . . . ?
C75 C129 C130 C64 -142.4 . . . . ?
C85 C86 C87 C88 -142.3 . . . . ?
C85 C86 C87 C83 1.3 . . . . ?
C85 C127 C71 C72 -4.5 . . . . ?
C85 C127 C71 C70 142.4 . . . . ?
C78 C98 C99 C94 142.3 . . . . ?
C78 C98 C99 C100 -1.3 . . . . ?
C78 C77 C82 C81 4.5 . . . . ?
C78 C77 C82 C74 -142.4 . . . . ?
C88 C120 C121 C116 -142.3 . . . . ?
C88 C120 C121 C90 1.3 . . . . ?
C88 C87 C83 C81 -4.5 . . . . ?
C88 C87 C83 C84 142.4 . . . . ?
C94 C95 C106 C105 142.3 . . . . ?
C94 C95 C106 C107 -1.3 . . . . ?
C94 C99 C100 C91 4.5 . . . . ?
C94 C99 C100 C79 -142.4 . . . . ?
C116 C117 C113 C112 -142.3 . . . . ?
C116 C117 C113 C114 1.2 . . . . ?
C116 C121 C90 C91 -4.5 . . . . ?
C116 C121 C90 C89 142.4 . . . . ?
C105 C104 C62 C63 142.3 . . . . ?
C105 C104 C62 C61 -1.2 . . . . ?
C105 C106 C107 C108 4.5 . . . . ?
C105 C106 C107 C93 -142.4 . . . . ?
C112 C125 C68 C69 -142.3 . . . . ?
C112 C125 C68 C67 1.3 . . . . ?
C112 C113 C114 C108 -4.5 . . . . ?
C112 C113 C114 C115 142.4 . . . . ?
C130 C72 C73 C74 0.0 . . . . ?
C130 C72 C73 C84 -150.1 . . . . ?
C130 C72 C71 C127 155.6 . . . . ?
C130 C72 C71 C70 13.0 . . . . ?
C130 C129 C75 C76 139.0 . . . . ?
C130 C129 C75 C74 0.0 . . . . ?
C71 C72 C73 C74 150.1 . . . . ?
C71 C72 C73 C84 0.0 . . . . ?
C71 C72 C130 C129 -155.6 . . . . ?
C71 C72 C130 C64 -13.0 . . . . ?
C71 C127 C85 C86 -139.1 . . . . ?
C71 C127 C85 C84 0.0 . . . . ?
C82 C81 C80 C79 0.0 . . . . ?
C82 C81 C80 C89 -150.1 . . . . ?
C82 C81 C83 C87 155.6 . . . . ?
C82 C81 C83 C84 13.0 . . . . ?
C82 C77 C78 C98 139.0 . . . . ?
C82 C77 C78 C79 0.0 . . . . ?
C83 C81 C80 C79 150.1 . . . . ?
C83 C81 C80 C89 0.0 . . . . ?
C83 C81 C82 C77 -155.6 . . . . ?
C83 C81 C82 C74 -13.0 . . . . ?
C83 C87 C88 C120 -139.1 . . . . ?
C83 C87 C88 C89 0.0 . . . . ?
C100 C91 C92 C93 0.0 . . . . ?
C100 C91 C92 C115 -150.1 . . . . ?
C100 C91 C90 C121 155.6 . . . . ?
C100 C91 C90 C89 13.0 . . . . ?
C100 C99 C94 C95 139.1 . . . . ?
C100 C99 C94 C93 0.0 . . . . ?
C90 C91 C92 C93 150.1 . . . . ?
C90 C91 C92 C115 0.0 . . . . ?
C90 C91 C100 C99 -155.6 . . . . ?
C90 C91 C100 C79 -13.0 . . . . ?
C90 C121 C116 C117 -139.0 . . . . ?
C90 C121 C116 C115 0.0 . . . . ?
C107 C108 C109 C110 0.0 . . . . ?
C107 C108 C109 C111 -150.1 . . . . ?
C107 C108 C114 C113 155.6 . . . . ?
C107 C108 C114 C115 13.0 . . . . ?
C107 C106 C105 C104 139.0 . . . . ?
C107 C106 C105 C110 0.0 . . . . ?
C114 C108 C109 C110 150.1 . . . . ?
C114 C108 C109 C111 0.0 . . . . ?
C114 C108 C107 C106 -155.6 . . . . ?
C114 C108 C107 C93 -13.0 . . . . ?
C114 C113 C112 C125 -139.0 . . . . ?
C114 C113 C112 C111 0.0 . . . . ?
C61 C66 C65 C64 0.0 . . . . ?
C61 C66 C65 C70 -150.1 . . . . ?
C61 C66 C67 C68 155.6 . . . . ?
C61 C66 C67 C111 13.0 . . . . ?
C61 C62 C63 C128 139.0 . . . . ?
C61 C62 C63 C64 0.0 . . . . ?
C67 C66 C65 C64 150.1 . . . . ?
C67 C66 C65 C70 0.0 . . . . ?
C67 C66 C61 C62 -155.6 . . . . ?
C67 C66 C61 C110 -13.0 . . . . ?
C67 C68 C69 C126 -139.0 . . . . ?
C67 C68 C69 C70 0.0 . . . . ?
C64 C65 C70 C69 -155.6 . . . . ?
C64 C65 C70 C71 -13.0 . . . . ?
C70 C65 C64 C63 155.6 . . . . ?
C70 C65 C64 C130 13.0 . . . . ?
C74 C73 C84 C85 -155.6 . . . . ?
C74 C73 C84 C83 -13.0 . . . . ?
C84 C73 C74 C75 155.6 . . . . ?
C84 C73 C74 C82 13.0 . . . . ?
C79 C80 C89 C88 -155.6 . . . . ?
C79 C80 C89 C90 -13.0 . . . . ?
C89 C80 C79 C78 155.6 . . . . ?
C89 C80 C79 C100 13.0 . . . . ?
C93 C92 C115 C116 -155.6 . . . . ?
C93 C92 C115 C114 -13.0 . . . . ?
C115 C92 C93 C94 155.6 . . . . ?
C115 C92 C93 C107 13.0 . . . . ?
C110 C109 C111 C112 -155.6 . . . . ?
C110 C109 C111 C67 -13.0 . . . . ?
C111 C109 C110 C105 155.6 . . . . ?
C111 C109 C110 C61 13.0 . . . . ?
C15 C16 C17 C18 138.2 . . . . ?
C15 C16 C17 C53 0.0 . . . . ?
C15 C16 C21 C20 -142.6 . . . . ?
C15 C16 C21 C22 0.0 . . . . ?
C15 C14 C13 C25 0.0 . . . . ?
C15 C14 C13 C12 142.6 . . . . ?
C15 C14 C54 C11 -142.6 . . . . ?
C15 C14 C54 C53 0.0 . . . . ?
C15 C23 C22 C21 0.0 . . . . ?
C15 C23 C22 C37 142.6 . . . . ?
C16 C15 C14 C13 -138.2 . . . . ?
C16 C15 C14 C54 0.0 . . . . ?
C16 C15 C23 C24 142.6 . . . . ?
C16 C15 C23 C22 0.0 . . . . ?
C16 C17 C18 C19 0.0 . . . . ?
C16 C17 C18 C51 -142.6 . . . . ?
C16 C17 C53 C52 142.6 . . . . ?
C16 C17 C53 C54 0.0 . . . . ?
C16 C21 C20 C19 0.0 . . . . ?
C16 C21 C20 C46 138.2 . . . . ?
C16 C21 C22 C23 0.0 . . . . ?
C16 C21 C22 C37 -142.6 . . . . ?
C14 C15 C16 C17 0.0 . . . . ?
C14 C15 C16 C21 142.6 . . . . ?
C14 C15 C23 C24 0.0 . . . . ?
C14 C15 C23 C22 -142.6 . . . . ?
C14 C13 C12 C28 -142.6 . . . . ?
C14 C13 C12 C11 0.0 . . . . ?
C17 C16 C21 C20 0.0 . . . . ?
C17 C16 C21 C22 142.6 . . . . ?
C17 C18 C19 C20 0.0 . . . . ?
C17 C18 C19 C48 -138.2 . . . . ?
C17 C18 C51 C52 0.0 . . . . ?
C17 C18 C51 C50 142.6 . . . . ?
C17 C53 C52 C55 -142.6 . . . . ?
C17 C53 C52 C51 0.0 . . . . ?
C17 C53 C54 C14 0.0 . . . . ?
C17 C53 C54 C11 138.2 . . . . ?
C18 C17 C53 C52 0.0 . . . . ?
C18 C17 C53 C54 -142.6 . . . . ?
C18 C19 C48 C47 142.6 . . . . ?
C18 C19 C48 C49 0.0 . . . . ?
C18 C51 C50 C57 -138.2 . . . . ?
C18 C51 C50 C49 0.0 . . . . ?
C21 C16 C17 C18 0.0 . . . . ?
C21 C16 C17 C53 -138.2 . . . . ?
C21 C20 C19 C18 0.0 . . . . ?
C21 C20 C19 C48 142.6 . . . . ?
C21 C20 C46 C47 -142.6 . . . . ?
C21 C20 C46 C38 0.0 . . . . ?
C21 C22 C37 C36 138.2 . . . . ?
C21 C22 C37 C38 0.0 . . . . ?
C20 C21 C22 C23 142.6 . . . . ?
C20 C21 C22 C37 0.0 . . . . ?
C20 C19 C48 C47 0.0 . . . . ?
C20 C19 C48 C49 -142.6 . . . . ?
C20 C46 C38 C37 0.0 . . . . ?
C20 C46 C38 C39 -138.2 . . . . ?
C19 C18 C51 C52 -142.6 . . . . ?
C19 C18 C51 C50 0.0 . . . . ?
C19 C20 C46 C47 0.0 . . . . ?
C19 C20 C46 C38 142.6 . . . . ?
C25 C24 C23 C15 0.0 . . . . ?
C25 C24 C23 C22 138.2 . . . . ?
C25 C24 C35 C36 -142.6 . . . . ?
C25 C24 C35 C34 0.0 . . . . ?
C25 C13 C12 C28 0.0 . . . . ?
C25 C13 C12 C11 142.6 . . . . ?
C25 C26 C34 C35 0.0 . . . . ?
C25 C26 C34 C33 142.6 . . . . ?
C24 C25 C13 C14 0.0 . . . . ?
C24 C25 C13 C12 -138.2 . . . . ?
C24 C25 C26 C27 142.6 . . . . ?
C24 C25 C26 C34 0.0 . . . . ?
C24 C23 C22 C21 -142.6 . . . . ?
C24 C23 C22 C37 0.0 . . . . ?
C24 C35 C36 C37 0.0 . . . . ?
C24 C35 C36 C40 138.2 . . . . ?
C24 C35 C34 C26 0.0 . . . . ?
C24 C35 C34 C33 -142.6 . . . . ?
C13 C14 C54 C11 0.0 . . . . ?
C13 C14 C54 C53 142.6 . . . . ?
C13 C25 C24 C23 0.0 . . . . ?
C13 C25 C24 C35 142.6 . . . . ?
C13 C25 C26 C27 0.0 . . . . ?
C13 C25 C26 C34 -142.6 . . . . ?
C13 C12 C11 C10 -142.6 . . . . ?
C13 C12 C11 C54 0.0 . . . . ?
C23 C15 C16 C17 -142.6 . . . . ?
C23 C15 C16 C21 0.0 . . . . ?
C23 C15 C14 C13 0.0 . . . . ?
C23 C15 C14 C54 138.2 . . . . ?
C23 C24 C35 C36 0.0 . . . . ?
C23 C24 C35 C34 142.6 . . . . ?
C23 C22 C37 C36 0.0 . . . . ?
C23 C22 C37 C38 -138.2 . . . . ?
C22 C21 C20 C19 -138.2 . . . . ?
C22 C21 C20 C46 0.0 . . . . ?
C22 C37 C38 C39 142.6 . . . . ?
C22 C37 C38 C46 0.0 . . . . ?
C35 C24 C23 C15 -138.2 . . . . ?
C35 C24 C23 C22 0.0 . . . . ?
C35 C36 C37 C22 0.0 . . . . ?
C35 C36 C37 C38 142.6 . . . . ?
C35 C36 C40 C39 -142.6 . . . . ?
C35 C36 C40 C41 0.0 . . . . ?
C35 C34 C33 C32 138.2 . . . . ?
C35 C34 C33 C41 0.0 . . . . ?
C36 C35 C34 C26 142.6 . . . . ?
C36 C35 C34 C33 0.0 . . . . ?
C36 C37 C38 C39 0.0 . . . . ?
C36 C37 C38 C46 -142.6 . . . . ?
C36 C40 C41 C33 0.0 . . . . ?
C36 C40 C41 C42 -138.2 . . . . ?
C37 C36 C40 C39 0.0 . . . . ?
C37 C36 C40 C41 142.6 . . . . ?
C28 C27 C26 C25 0.0 . . . . ?
C28 C27 C26 C34 138.2 . . . . ?
C28 C27 C31 C32 -142.6 . . . . ?
C28 C27 C31 C30 0.0 . . . . ?
C28 C12 C11 C10 0.0 . . . . ?
C28 C12 C11 C54 142.6 . . . . ?
C28 C29 C30 C31 0.0 . . . . ?
C28 C29 C30 C45 142.6 . . . . ?
C27 C28 C12 C13 0.0 . . . . ?
C27 C28 C12 C11 -138.2 . . . . ?
C27 C28 C29 C9 142.6 . . . . ?
C27 C28 C29 C30 0.0 . . . . ?
C27 C26 C34 C35 -142.6 . . . . ?
C27 C26 C34 C33 0.0 . . . . ?
C27 C31 C32 C33 0.0 . . . . ?
C27 C31 C32 C43 138.2 . . . . ?
C27 C31 C30 C29 0.0 . . . . ?
C27 C31 C30 C45 -142.6 . . . . ?
C12 C28 C27 C26 0.0 . . . . ?
C12 C28 C27 C31 142.6 . . . . ?
C12 C28 C29 C9 0.0 . . . . ?
C12 C28 C29 C30 -142.6 . . . . ?
C12 C11 C54 C14 0.0 . . . . ?
C12 C11 C54 C53 -142.6 . . . . ?
C26 C25 C24 C23 -142.6 . . . . ?
C26 C25 C24 C35 0.0 . . . . ?
C26 C25 C13 C14 138.2 . . . . ?
C26 C25 C13 C12 0.0 . . . . ?
C26 C27 C31 C32 0.0 . . . . ?
C26 C27 C31 C30 142.6 . . . . ?
C26 C34 C33 C32 0.0 . . . . ?
C26 C34 C33 C41 -138.2 . . . . ?
C34 C35 C36 C37 -138.2 . . . . ?
C34 C35 C36 C40 0.0 . . . . ?
C34 C33 C41 C42 142.6 . . . . ?
C34 C33 C41 C40 0.0 . . . . ?
C31 C27 C26 C25 -138.2 . . . . ?
C31 C27 C26 C34 0.0 . . . . ?
C31 C32 C33 C34 0.0 . . . . ?
C31 C32 C33 C41 142.6 . . . . ?
C31 C32 C43 C42 -142.6 . . . . ?
C31 C32 C43 C44 0.0 . . . . ?
C31 C30 C45 C7 138.2 . . . . ?
C31 C30 C45 C44 0.0 . . . . ?
C32 C31 C30 C29 142.6 . . . . ?
C32 C31 C30 C45 0.0 . . . . ?
C32 C33 C41 C42 0.0 . . . . ?
C32 C33 C41 C40 -142.6 . . . . ?
C32 C43 C44 C45 0.0 . . . . ?
C32 C43 C44 C5 -138.2 . . . . ?
C33 C32 C43 C42 0.0 . . . . ?
C33 C32 C43 C44 142.6 . . . . ?
C10 C9 C29 C28 0.0 . . . . ?
C10 C9 C29 C30 138.2 . . . . ?
C10 C9 C8 C7 -142.6 . . . . ?
C10 C9 C8 C56 0.0 . . . . ?
C10 C11 C54 C14 142.6 . . . . ?
C10 C11 C54 C53 0.0 . . . . ?
C10 C55 C56 C8 0.0 . . . . ?
C10 C55 C56 C57 142.6 . . . . ?
C9 C10 C11 C12 0.0 . . . . ?
C9 C10 C11 C54 -138.2 . . . . ?
C9 C10 C55 C52 142.6 . . . . ?
C9 C10 C55 C56 0.0 . . . . ?
C9 C29 C30 C31 -142.6 . . . . ?
C9 C29 C30 C45 0.0 . . . . ?
C9 C8 C7 C45 0.0 . . . . ?
C9 C8 C7 C6 138.2 . . . . ?
C9 C8 C56 C55 0.0 . . . . ?
C9 C8 C56 C57 -142.6 . . . . ?
C11 C10 C9 C29 0.0 . . . . ?
C11 C10 C9 C8 142.6 . . . . ?
C11 C10 C55 C52 0.0 . . . . ?
C11 C10 C55 C56 -142.6 . . . . ?
C29 C28 C27 C26 -142.6 . . . . ?
C29 C28 C27 C31 0.0 . . . . ?
C29 C28 C12 C13 138.2 . . . . ?
C29 C28 C12 C11 0.0 . . . . ?
C29 C9 C8 C7 0.0 . . . . ?
C29 C9 C8 C56 142.6 . . . . ?
C29 C30 C45 C7 0.0 . . . . ?
C29 C30 C45 C44 -138.2 . . . . ?
C30 C31 C32 C33 -138.2 . . . . ?
C30 C31 C32 C43 0.0 . . . . ?
C30 C45 C44 C5 142.6 . . . . ?
C30 C45 C44 C43 0.0 . . . . ?
C8 C9 C29 C28 -138.2 . . . . ?
C8 C9 C29 C30 0.0 . . . . ?
C8 C7 C45 C30 0.0 . . . . ?
C8 C7 C45 C44 142.6 . . . . ?
C8 C7 C6 C5 -142.6 . . . . ?
C8 C7 C6 C58 0.0 . . . . ?
C8 C56 C57 C50 138.2 . . . . ?
C8 C56 C57 C58 0.0 . . . . ?
C7 C8 C56 C55 142.6 . . . . ?
C7 C8 C56 C57 0.0 . . . . ?
C7 C45 C44 C5 0.0 . . . . ?
C7 C45 C44 C43 -142.6 . . . . ?
C7 C6 C58 C57 0.0 . . . . ?
C7 C6 C58 C59 -138.2 . . . . ?
C45 C7 C6 C5 0.0 . . . . ?
C45 C7 C6 C58 142.6 . . . . ?
C53 C17 C18 C19 142.6 . . . . ?
C53 C17 C18 C51 0.0 . . . . ?
C53 C52 C55 C10 0.0 . . . . ?
C53 C52 C55 C56 138.2 . . . . ?
C53 C52 C51 C18 0.0 . . . . ?
C53 C52 C51 C50 -142.6 . . . . ?
C52 C53 C54 C14 -138.2 . . . . ?
C52 C53 C54 C11 0.0 . . . . ?
C52 C55 C56 C8 -142.6 . . . . ?
C52 C55 C56 C57 0.0 . . . . ?
C52 C51 C50 C57 0.0 . . . . ?
C52 C51 C50 C49 138.2 . . . . ?
C54 C14 C13 C25 -142.6 . . . . ?
C54 C14 C13 C12 0.0 . . . . ?
C54 C53 C52 C55 0.0 . . . . ?
C54 C53 C52 C51 142.6 . . . . ?
C55 C10 C9 C29 -142.6 . . . . ?
C55 C10 C9 C8 0.0 . . . . ?
C55 C10 C11 C12 138.2 . . . . ?
C55 C10 C11 C54 0.0 . . . . ?
C55 C52 C51 C18 142.6 . . . . ?
C55 C52 C51 C50 0.0 . . . . ?
C55 C56 C57 C50 0.0 . . . . ?
C55 C56 C57 C58 -138.2 . . . . ?
C56 C8 C7 C45 -138.2 . . . . ?
C56 C8 C7 C6 0.0 . . . . ?
C56 C57 C58 C6 0.0 . . . . ?
C56 C57 C58 C59 142.6 . . . . ?
C51 C18 C19 C20 138.2 . . . . ?
C51 C18 C19 C48 0.0 . . . . ?
C51 C52 C55 C10 -138.2 . . . . ?
C51 C52 C55 C56 0.0 . . . . ?
C51 C50 C57 C56 0.0 . . . . ?
C51 C50 C57 C58 142.6 . . . . ?
C51 C50 C49 C59 -142.6 . . . . ?
C51 C50 C49 C48 0.0 . . . . ?
C50 C57 C58 C6 -142.6 . . . . ?
C50 C57 C58 C59 0.0 . . . . ?
C50 C49 C48 C19 0.0 . . . . ?
C50 C49 C48 C47 -138.2 . . . . ?
C57 C50 C49 C59 0.0 . . . . ?
C57 C50 C49 C48 142.6 . . . . ?
C57 C58 C59 C49 0.0 . . . . ?
C57 C58 C59 C60 -142.6 . . . . ?
C5 C6 C58 C57 138.2 . . . . ?
C5 C6 C58 C59 0.0 . . . . ?
C5 C4 C3 C42 0.0 . . . . ?
C5 C4 C3 C2 142.6 . . . . ?
C5 C4 C60 C1 -142.6 . . . . ?
C5 C4 C60 C59 0.0 . . . . ?
C6 C7 C45 C30 -142.6 . . . . ?
C6 C7 C45 C44 0.0 . . . . ?
C6 C5 C4 C3 -138.2 . . . . ?
C6 C5 C4 C60 0.0 . . . . ?
C6 C5 C44 C45 0.0 . . . . ?
C6 C5 C44 C43 142.6 . . . . ?
C6 C58 C59 C49 142.6 . . . . ?
C6 C58 C59 C60 0.0 . . . . ?
C58 C59 C49 C50 0.0 . . . . ?
C58 C59 C49 C48 -142.6 . . . . ?
C58 C59 C60 C4 0.0 . . . . ?
C58 C59 C60 C1 138.2 . . . . ?
C4 C5 C6 C7 142.6 . . . . ?
C4 C5 C6 C58 0.0 . . . . ?
C4 C5 C44 C45 -142.6 . . . . ?
C4 C5 C44 C43 0.0 . . . . ?
C4 C3 C2 C39 -142.6 . . . . ?
C4 C3 C2 C1 0.0 . . . . ?
C42 C43 C44 C45 138.2 . . . . ?
C42 C43 C44 C5 0.0 . . . . ?
C42 C3 C2 C39 0.0 . . . . ?
C42 C3 C2 C1 142.6 . . . . ?
C43 C32 C33 C34 -142.6 . . . . ?
C43 C32 C33 C41 0.0 . . . . ?
C43 C42 C3 C4 0.0 . . . . ?
C43 C42 C3 C2 -138.2 . . . . ?
C43 C42 C41 C33 0.0 . . . . ?
C43 C42 C41 C40 142.6 . . . . ?
C44 C5 C6 C7 0.0 . . . . ?
C44 C5 C6 C58 -142.6 . . . . ?
C44 C5 C4 C3 0.0 . . . . ?
C44 C5 C4 C60 138.2 . . . . ?
C3 C4 C60 C1 0.0 . . . . ?
C3 C4 C60 C59 142.6 . . . . ?
C3 C42 C43 C32 142.6 . . . . ?
C3 C42 C43 C44 0.0 . . . . ?
C3 C42 C41 C33 -142.6 . . . . ?
C3 C42 C41 C40 0.0 . . . . ?
C3 C2 C1 C47 -142.6 . . . . ?
C3 C2 C1 C60 0.0 . . . . ?
C39 C40 C41 C33 138.2 . . . . ?
C39 C40 C41 C42 0.0 . . . . ?
C39 C2 C1 C47 0.0 . . . . ?
C39 C2 C1 C60 142.6 . . . . ?
C40 C36 C37 C22 -142.6 . . . . ?
C40 C36 C37 C38 0.0 . . . . ?
C40 C39 C2 C3 0.0 . . . . ?
C40 C39 C2 C1 -138.2 . . . . ?
C40 C39 C38 C37 0.0 . . . . ?
C40 C39 C38 C46 142.6 . . . . ?
C41 C42 C43 C32 0.0 . . . . ?
C41 C42 C43 C44 -142.6 . . . . ?
C41 C42 C3 C4 138.2 . . . . ?
C41 C42 C3 C2 0.0 . . . . ?
C2 C39 C40 C36 142.6 . . . . ?
C2 C39 C40 C41 0.0 . . . . ?
C2 C39 C38 C37 -142.6 . . . . ?
C2 C39 C38 C46 0.0 . . . . ?
C2 C1 C60 C4 0.0 . . . . ?
C2 C1 C60 C59 -142.6 . . . . ?
C47 C46 C38 C37 138.2 . . . . ?
C47 C46 C38 C39 0.0 . . . . ?
C47 C1 C60 C4 142.6 . . . . ?
C47 C1 C60 C59 0.0 . . . . ?
C46 C20 C19 C18 -142.6 . . . . ?
C46 C20 C19 C48 0.0 . . . . ?
C46 C47 C1 C2 0.0 . . . . ?
C46 C47 C1 C60 -138.2 . . . . ?
C46 C47 C48 C19 0.0 . . . . ?
C46 C47 C48 C49 142.6 . . . . ?
C38 C39 C40 C36 0.0 . . . . ?
C38 C39 C40 C41 -142.6 . . . . ?
C38 C39 C2 C3 138.2 . . . . ?
C38 C39 C2 C1 0.0 . . . . ?
C1 C47 C46 C20 142.6 . . . . ?
C1 C47 C46 C38 0.0 . . . . ?
C1 C47 C48 C19 -142.6 . . . . ?
C1 C47 C48 C49 0.0 . . . . ?
C59 C49 C48 C19 138.2 . . . . ?
C59 C49 C48 C47 0.0 . . . . ?
C49 C50 C57 C56 -142.6 . . . . ?
C49 C50 C57 C58 0.0 . . . . ?
C49 C59 C60 C4 -138.2 . . . . ?
C49 C59 C60 C1 0.0 . . . . ?
C48 C47 C46 C20 0.0 . . . . ?
C48 C47 C46 C38 -142.6 . . . . ?
C48 C47 C1 C2 138.2 . . . . ?
C48 C47 C1 C60 0.0 . . . . ?
C60 C4 C3 C42 -142.6 . . . . ?
C60 C4 C3 C2 0.0 . . . . ?
C60 C59 C49 C50 142.6 . . . . ?
C60 C59 C49 C48 0.0 . . . . ?
